data_7041884
loop_
_publ_author_name
'Guo, Zhiqiang'
'Wang, Yakong'
'Cao, Wei'
'Chao, Jianbin'
'Wei, Xuehong'

_publ_section_title
;
 Structural diversity of alkali-metal (Li, Na, K) alkyl zincates
 containing bidentate aminopyrrolyl ligands: from molecular complexes to
 coordination polymers.
;
_journal_issue 9
_journal_name_full 'Dalton transactions (Cambridge, England : 2003)'
_journal_page_first 2765
_journal_page_last 2769
_journal_paper_doi 10.1039/c7dt00052a
_journal_volume 46
_journal_year 2017
_chemical_formula_sum 'C124 H216 K8 N16 O9 Zn8'
_chemical_formula_weight 2910.89
_chemical_name_systematic
; 
 ? 
;
_space_group_IT_number 18
_symmetry_cell_setting orthorhombic
_symmetry_space_group_name_Hall 'P 2 2ab'
_symmetry_space_group_name_H-M 'P 21 21 2'
_atom_sites_solution_hydrogens geom
_atom_sites_solution_primary direct
_atom_sites_solution_secondary difmap
_audit_creation_method SHELXL-97
_audit_update_record
;
2016-12-21 deposited with the CCDC.
2017-01-30 downloaded from the CCDC.
;
_cell_angle_alpha 90.00
_cell_angle_beta 90.00
_cell_angle_gamma 90.00
_cell_formula_units_Z 1
_cell_length_a 10.7556(8)
_cell_length_b 14.6395(11)
_cell_length_c 24.3304(18)
_cell_measurement_reflns_used 8150
_cell_measurement_temperature 100(2)
_cell_measurement_theta_max 27.93
_cell_measurement_theta_min 2.87
_cell_volume 3831.0(5)
_computing_structure_refinement 'SHELXL-97 (Sheldrick, 1997)'
_computing_structure_solution 'SHELXS-97 (Sheldrick, 1990)'
_diffrn_ambient_temperature 100(2)
_diffrn_measured_fraction_theta_full 0.996
_diffrn_measured_fraction_theta_max 0.996
_diffrn_measurement_device_type 'Bruker APEX-II CCD'
_diffrn_measurement_method '\f and \w scans'
_diffrn_radiation_monochromator graphite
_diffrn_radiation_source 'fine-focus sealed tube'
_diffrn_radiation_type MoK\a
_diffrn_radiation_wavelength 0.71073
_diffrn_reflns_av_R_equivalents 0.0515
_diffrn_reflns_av_sigmaI/netI 0.0608
_diffrn_reflns_limit_h_max 12
_diffrn_reflns_limit_h_min -11
_diffrn_reflns_limit_k_max 17
_diffrn_reflns_limit_k_min -17
_diffrn_reflns_limit_l_max 28
_diffrn_reflns_limit_l_min -28
_diffrn_reflns_number 22661
_diffrn_reflns_theta_full 25.05
_diffrn_reflns_theta_max 25.05
_diffrn_reflns_theta_min 2.87
_exptl_absorpt_coefficient_mu 1.500
_exptl_absorpt_correction_T_max 0.6618
_exptl_absorpt_correction_T_min 0.6219
_exptl_crystal_colour colorless
_exptl_crystal_density_diffrn 1.262
_exptl_crystal_density_method 'not measured'
_exptl_crystal_description block
_exptl_crystal_F_000 1536
_exptl_crystal_size_max 0.35
_exptl_crystal_size_mid 0.33
_exptl_crystal_size_min 0.30
_refine_diff_density_max 1.346
_refine_diff_density_min -1.556
_refine_diff_density_rms 0.138
_refine_ls_abs_structure_details 'Flack H D (1983), Acta Cryst. A39, 876-881'
_refine_ls_abs_structure_Flack 0.50(2)
_refine_ls_extinction_method none
_refine_ls_goodness_of_fit_ref 1.074
_refine_ls_hydrogen_treatment mixed
_refine_ls_matrix_type full
_refine_ls_number_parameters 392
_refine_ls_number_reflns 6765
_refine_ls_number_restraints 99
_refine_ls_restrained_S_all 1.073
_refine_ls_R_factor_all 0.1134
_refine_ls_R_factor_gt 0.0767
_refine_ls_shift/su_max 0.027
_refine_ls_shift/su_mean 0.002
_refine_ls_structure_factor_coef Fsqd
_refine_ls_weighting_details 'calc w=1/[\s^2^(Fo^2^)+(0.0123P)^2^+47.5070P] where P=(Fo^2^+2Fc^2^)/3'
_refine_ls_weighting_scheme calc
_refine_ls_wR_factor_gt 0.1638
_refine_ls_wR_factor_ref 0.1852
_reflns_number_gt 4911
_reflns_number_total 6765
_reflns_threshold_expression >2sigma(I)
_cod_data_source_file c7dt00052a2.cif
_cod_data_source_block 4
_cod_depositor_comments 'Adding full bibliography for 7041881--7041884.cif.'
_cod_original_sg_symbol_H-M P21212
_cod_database_code 7041884

loop_
_symmetry_equiv_pos_as_xyz
'x, y, z'
'-x, -y, z'
'x+1/2, -y+1/2, -z'
'-x+1/2, y+1/2, -z'

loop_
_atom_site_label
_atom_site_type_symbol
_atom_site_fract_x
_atom_site_fract_y
_atom_site_fract_z
_atom_site_U_iso_or_equiv
_atom_site_adp_type
_atom_site_occupancy
_atom_site_symmetry_multiplicity
_atom_site_calc_flag
_atom_site_refinement_flags
Zn1 Zn 0.01035(5) 0.90292(3) 0.806036(19) 0.03045(12) Uani 1 1 d .
Zn2 Zn 0.49442(5) 0.59720(3) 0.713626(18) 0.02712(11) Uani 1 1 d .
K1 K 0.0000 1.0000 0.62598(6) 0.0416(4) Uani 1 2 d S
K2 K 0.25673(13) 0.75305(8) 0.75943(5) 0.0440(3) Uani 1 1 d .
K3 K 0.5000 0.5000 0.89520(6) 0.0455(4) Uani 1 2 d S
N1 N 0.0651(3) 0.8847(2) 0.72444(15) 0.0277(6) Uani 1 1 d U
N2 N 0.1425(3) 1.0102(3) 0.80359(13) 0.0291(10) Uani 1 1 d .
N3 N 0.4449(4) 0.6164(2) 0.79574(16) 0.0358(12) Uani 1 1 d .
N4 N 0.3571(3) 0.4937(3) 0.71579(13) 0.0243(9) Uani 1 1 d .
O1 O -0.1287(5) 0.8941(3) 0.55671(19) 0.0905(13) Uani 1 1 d U
O2 O 0.3388(5) 0.4058(4) 0.9558(2) 0.0975(13) Uani 1 1 d U
O3 O 0.5000 1.0000 0.5724(5) 0.102(5) Uani 0.50 2 d SP
C1 C 0.0535(5) 0.8198(3) 0.6848(2) 0.0385(14) Uani 1 1 d .
H1 H -0.0125 0.7769 0.6822 0.046 Uiso 1 1 calc R
C2 C 0.1536(5) 0.8260(3) 0.6483(2) 0.0430(15) Uani 1 1 d .
H2 H 0.1690 0.7884 0.6172 0.052 Uiso 1 1 calc R
C3 C 0.2268(4) 0.8994(3) 0.66708(19) 0.0395(13) Uani 1 1 d .
H3 H 0.3013 0.9213 0.6507 0.047 Uiso 1 1 calc R
C4 C 0.1713(4) 0.9330(3) 0.71284(19) 0.0309(13) Uani 1 1 d .
C5 C 0.2037(4) 1.0151(3) 0.74947(16) 0.0298(6) Uani 1 1 d U
H5A H 0.2949 1.0174 0.7548 0.036 Uiso 1 1 calc R
H5B H 0.1780 1.0721 0.7307 0.036 Uiso 1 1 calc R
C6 C 0.2359(5) 1.0186(3) 0.84938(18) 0.0373(5) Uani 1 1 d U
C7 C 0.3060(4) 1.1097(3) 0.8475(2) 0.0458(16) Uani 1 1 d .
H7A H 0.3564 1.1126 0.8140 0.069 Uiso 1 1 calc R
H7B H 0.3602 1.1147 0.8798 0.069 Uiso 1 1 calc R
H7C H 0.2461 1.1602 0.8476 0.069 Uiso 1 1 calc R
C8 C 0.1664(5) 1.0140(3) 0.90445(17) 0.0412(11) Uani 1 1 d U
H8A H 0.1068 1.0645 0.9067 0.062 Uiso 1 1 calc R
H8B H 0.2261 1.0188 0.9347 0.062 Uiso 1 1 calc R
H8C H 0.1218 0.9558 0.9071 0.062 Uiso 1 1 calc R
C9 C 0.3296(5) 0.9396(3) 0.8476(2) 0.0452(16) Uani 1 1 d .
H9A H 0.2850 0.8813 0.8498 0.068 Uiso 1 1 calc R
H9B H 0.3870 0.9448 0.8787 0.068 Uiso 1 1 calc R
H9C H 0.3765 0.9422 0.8131 0.068 Uiso 1 1 calc R
C10 C 0.4553(5) 0.6830(3) 0.83524(19) 0.0354(14) Uani 1 1 d .
H10 H 0.5217 0.7257 0.8372 0.043 Uiso 1 1 calc R
C11 C 0.3586(6) 0.6801(3) 0.8711(2) 0.0497(17) Uani 1 1 d .
H11 H 0.3457 0.7187 0.9020 0.060 Uiso 1 1 calc R
C12 C 0.2811(5) 0.6082(3) 0.8533(2) 0.0461(15) Uani 1 1 d .
H12 H 0.2063 0.5883 0.8703 0.055 Uiso 1 1 calc R
C13 C 0.3354(4) 0.5720(3) 0.80612(18) 0.0291(12) Uani 1 1 d .
C14 C 0.2966(4) 0.4913(3) 0.76991(17) 0.0365(12) Uani 1 1 d .
H14A H 0.3186 0.4336 0.7887 0.044 Uiso 1 1 calc R
H14B H 0.2053 0.4924 0.7649 0.044 Uiso 1 1 calc R
C15 C 0.2659(4) 0.4872(3) 0.67022(17) 0.0293(12) Uani 1 1 d .
C16 C 0.3312(4) 0.4912(4) 0.61620(16) 0.0342(12) Uani 1 1 d .
H16A H 0.3788 0.5482 0.6137 0.051 Uiso 1 1 calc R
H16B H 0.2698 0.4891 0.5864 0.051 Uiso 1 1 calc R
H16C H 0.3878 0.4391 0.6129 0.051 Uiso 1 1 calc R
C17 C 0.1910(4) 0.3969(4) 0.6732(2) 0.0440(15) Uani 1 1 d .
H17A H 0.2480 0.3449 0.6702 0.066 Uiso 1 1 calc R
H17B H 0.1310 0.3948 0.6429 0.066 Uiso 1 1 calc R
H17C H 0.1465 0.3938 0.7083 0.066 Uiso 1 1 calc R
C18 C 0.1708(4) 0.5710(3) 0.6731(2) 0.0404(15) Uani 1 1 d .
H18A H 0.0893 0.5474 0.6855 0.048 Uiso 1 1 calc R
H18B H 0.1595 0.5952 0.6354 0.048 Uiso 1 1 calc R
C19 C 0.0212(5) 0.7835(3) 0.84852(17) 0.0320(13) Uani 1 1 d .
H19A H 0.1095 0.7709 0.8572 0.038 Uiso 1 1 calc R
H19B H -0.0240 0.7903 0.8837 0.038 Uiso 1 1 calc R
C20 C -0.0338(5) 0.7005(4) 0.8164(2) 0.0553(7) Uani 1 1 d U
H20A H -0.1073 0.7131 0.7931 0.066 Uiso 1 1 calc R
H20B H -0.0396 0.6422 0.8369 0.066 Uiso 1 1 calc R
C21 C 0.4919(5) 0.7153(3) 0.67070(17) 0.0323(11) Uani 1 1 d .
H21A H 0.5343 0.7050 0.6351 0.039 Uiso 1 1 calc R
H21B H 0.4043 0.7310 0.6626 0.039 Uiso 1 1 calc R
C22 C 0.5539(4) 0.7988(3) 0.6994(2) 0.0462(16) Uani 1 1 d .
H22A H 0.5064 0.8150 0.7323 0.069 Uiso 1 1 calc R
H22B H 0.5551 0.8508 0.6740 0.069 Uiso 1 1 calc R
H22C H 0.6393 0.7831 0.7098 0.069 Uiso 1 1 calc R
C23 C -0.0774(8) 0.8660(6) 0.5071(3) 0.1023(17) Uani 1 1 d U
H23A H 0.0046 0.8367 0.5126 0.123 Uiso 1 1 calc R
H23B H -0.0682 0.9178 0.4812 0.123 Uiso 1 1 calc R
C24 C -0.1733(9) 0.7977(6) 0.4867(4) 0.1150(17) Uani 1 1 d U
H24A H -0.2305 0.8279 0.4605 0.138 Uiso 1 1 calc R
H24B H -0.1311 0.7470 0.4672 0.138 Uiso 1 1 calc R
C25 C -0.2407(9) 0.7632(6) 0.5313(3) 0.1146(17) Uani 1 1 d U
H25A H -0.2186 0.6986 0.5386 0.137 Uiso 1 1 calc R
H25B H -0.3313 0.7676 0.5247 0.137 Uiso 1 1 calc R
C26 C -0.2042(9) 0.8198(6) 0.5749(3) 0.1108(17) Uani 1 1 d U
H26A H -0.1571 0.7832 0.6021 0.133 Uiso 1 1 calc R
H26B H -0.2791 0.8441 0.5934 0.133 Uiso 1 1 calc R
C27 C 0.2052(8) 0.4182(6) 0.9509(3) 0.1128(16) Uani 1 1 d U
H27A H 0.1802 0.4168 0.9118 0.135 Uiso 1 1 calc R
H27B H 0.1805 0.4779 0.9666 0.135 Uiso 1 1 calc R
C28 C 0.1428(9) 0.3413(6) 0.9821(4) 0.1201(17) Uani 1 1 d U
H28A H 0.1213 0.3594 1.0201 0.144 Uiso 1 1 calc R
H28B H 0.0674 0.3191 0.9630 0.144 Uiso 1 1 calc R
C29 C 0.2440(10) 0.2728(6) 0.9809(4) 0.1220(17) Uani 1 1 d U
H29A H 0.2360 0.2345 0.9476 0.146 Uiso 1 1 calc R
H29B H 0.2375 0.2325 1.0135 0.146 Uiso 1 1 calc R
C30 C 0.3723(9) 0.3212(6) 0.9808(4) 0.1144(17) Uani 1 1 d U
H30A H 0.4046 0.3300 1.0186 0.137 Uiso 1 1 calc R
H30B H 0.4342 0.2874 0.9587 0.137 Uiso 1 1 calc R
C31 C 0.4255(6) 0.9491(5) 0.5369(6) 0.0921(7) Uani 0.50 1 d PDU
H31A H 0.4269 0.8840 0.5480 0.110 Uiso 0.50 1 calc PR
H31B H 0.3385 0.9710 0.5391 0.110 Uiso 0.50 1 calc PR
C32 C 0.46644(9) 0.95706(4) 0.4857(5) 0.0746(7) Uani 0.50 1 d PDU
H32A H 0.3963 0.9587 0.4593 0.089 Uiso 0.50 1 calc PR
H32B H 0.5221 0.9057 0.4760 0.089 Uiso 0.50 1 calc PR

loop_
_atom_site_aniso_label
_atom_site_aniso_U_11
_atom_site_aniso_U_22
_atom_site_aniso_U_33
_atom_site_aniso_U_23
_atom_site_aniso_U_13
_atom_site_aniso_U_12
Zn1 0.0330(2) 0.01724(18) 0.0411(2) 0.00093(19) 0.0013(3) 0.0073(3)
Zn2 0.0267(2) 0.01681(18) 0.0378(2) 0.00106(19) 0.0018(3) 0.0078(3)
K1 0.0514(8) 0.0292(6) 0.0441(7) 0.000 0.000 0.0225(8)
K2 0.0509(6) 0.0273(4) 0.0538(6) 0.0059(5) 0.0001(5) 0.0190(4)
K3 0.0701(10) 0.0252(6) 0.0412(7) 0.000 0.000 0.0155(9)
N1 0.0241(10) 0.0262(10) 0.0329(10) 0.0013(8) -0.0011(8) 0.0036(8)
N2 0.0322(18) 0.0233(18) 0.0317(17) -0.0035(18) 0.0006(15) -0.0020(17)
N3 0.048(2) 0.0130(17) 0.046(2) -0.0001(15) -0.0023(19) 0.0027(16)
N4 0.0129(14) 0.0245(16) 0.0356(17) 0.007(2) -0.0008(14) 0.0004(17)
O1 0.115(2) 0.080(2) 0.077(2) -0.002(2) 0.000(2) -0.031(2)
O2 0.122(3) 0.087(2) 0.083(2) 0.023(2) 0.010(2) -0.028(2)
O3 0.104(10) 0.147(12) 0.056(7) 0.000 0.000 -0.029(13)
C1 0.046(3) 0.022(2) 0.048(3) 0.001(2) 0.003(2) 0.015(2)
C2 0.058(3) 0.027(2) 0.044(3) -0.004(2) -0.003(3) 0.020(2)
C3 0.022(2) 0.047(2) 0.050(3) 0.017(2) 0.011(2) 0.019(2)
C4 0.036(2) 0.0191(19) 0.037(3) 0.0028(19) 0.001(2) 0.0109(19)
C5 0.0272(10) 0.0288(10) 0.0332(10) 0.0003(8) 0.0019(8) 0.0002(8)
C6 0.0359(9) 0.0360(11) 0.0401(5) 0.0003(8) -0.0040(5) 0.0014(8)
C7 0.029(3) 0.032(3) 0.076(4) 0.004(3) -0.006(2) -0.004(2)
C8 0.0557(19) 0.034(3) 0.0344(8) -0.002(2) -0.0039(7) 0.002(3)
C9 0.035(3) 0.029(2) 0.072(4) 0.005(2) -0.010(3) 0.002(2)
C10 0.038(3) 0.019(2) 0.049(3) -0.004(2) -0.010(2) -0.0009(19)
C11 0.085(4) 0.024(2) 0.041(3) 0.000(2) -0.003(3) 0.028(2)
C12 0.063(3) 0.034(2) 0.041(3) 0.014(2) 0.015(2) 0.025(3)
C13 0.037(2) 0.020(2) 0.030(2) 0.0081(18) -0.009(2) 0.0076(19)
C14 0.038(2) 0.0195(19) 0.052(2) 0.011(2) 0.006(2) 0.012(2)
C15 0.023(2) 0.015(2) 0.050(2) 0.0043(19) -0.0116(19) 0.0020(18)
C16 0.024(2) 0.035(2) 0.044(2) 0.000(3) -0.0107(18) 0.010(2)
C17 0.033(3) 0.043(3) 0.056(3) 0.006(3) -0.008(2) -0.007(3)
C18 0.017(2) 0.044(3) 0.060(3) 0.006(2) -0.011(2) 0.008(2)
C19 0.036(3) 0.0240(19) 0.036(2) 0.0027(17) 0.003(2) 0.007(2)
C20 0.0567(11) 0.0524(11) 0.0567(11) 0.0010(9) -0.0020(9) 0.0015(9)
C21 0.028(2) 0.0289(19) 0.040(2) 0.0042(17) 0.001(3) 0.001(2)
C22 0.025(2) 0.023(2) 0.091(4) 0.015(2) -0.012(3) -0.0126(19)
C23 0.126(3) 0.094(3) 0.087(3) -0.001(3) 0.000(3) -0.036(3)
C24 0.143(3) 0.099(3) 0.104(3) -0.004(3) -0.001(3) -0.044(3)
C25 0.147(3) 0.092(3) 0.105(3) 0.000(3) -0.010(3) -0.045(3)
C26 0.135(3) 0.100(3) 0.097(3) 0.000(3) -0.003(3) -0.038(3)
C27 0.142(3) 0.102(3) 0.094(3) 0.023(3) 0.002(3) -0.040(3)
C28 0.151(3) 0.104(3) 0.106(3) 0.015(3) 0.014(3) -0.041(3)
C29 0.156(3) 0.099(3) 0.111(3) 0.018(3) 0.023(3) -0.030(3)
C30 0.144(3) 0.097(3) 0.103(3) 0.017(3) 0.014(3) -0.024(3)
C31 0.0920(11) 0.0922(12) 0.0920(12) -0.0002(9) 0.0001(9) -0.0008(9)
C32 0.0748(11) 0.0750(12) 0.0739(12) -0.0015(9) -0.0010(9) 0.0004(9)

loop_
_atom_type_symbol
_atom_type_description
_atom_type_scat_dispersion_real
_atom_type_scat_dispersion_imag
_atom_type_scat_source
C C 0.0033 0.0016 'International Tables Vol C Tables 4.2.6.8 and 6.1.1.4'
H H 0.0000 0.0000 'International Tables Vol C Tables 4.2.6.8 and 6.1.1.4'
K K 0.2009 0.2494 'International Tables Vol C Tables 4.2.6.8 and 6.1.1.4'
N N 0.0061 0.0033 'International Tables Vol C Tables 4.2.6.8 and 6.1.1.4'
O O 0.0106 0.0060 'International Tables Vol C Tables 4.2.6.8 and 6.1.1.4'
Zn Zn 0.2839 1.4301 'International Tables Vol C Tables 4.2.6.8 and 6.1.1.4'

loop_
_geom_angle_atom_site_label_1
_geom_angle_atom_site_label_2
_geom_angle_atom_site_label_3
_geom_angle
_geom_angle_site_symmetry_1
_geom_angle_site_symmetry_3
C19 Zn1 N2 125.85(17) . 2_575
C19 Zn1 N1 110.94(15) . .
N2 Zn1 N1 105.88(13) 2_575 .
C19 Zn1 N2 127.78(17) . .
N2 Zn1 N2 94.37(13) 2_575 .
N1 Zn1 N2 83.03(13) . .
C19 Zn1 Zn1 149.45(12) . 2_575
N2 Zn1 Zn1 47.82(10) 2_575 2_575
N1 Zn1 Zn1 98.58(9) . 2_575
N2 Zn1 Zn1 46.64(10) . 2_575
C19 Zn1 K2 66.20(13) . .
N2 Zn1 K2 160.03(9) 2_575 .
N1 Zn1 K2 54.47(10) . .
N2 Zn1 K2 87.11(10) . .
Zn1 Zn1 K2 131.38(3) 2_575 .
C21 Zn2 N4 124.83(18) . 2_665
C21 Zn2 N3 112.10(15) . .
N4 Zn2 N3 104.95(13) 2_665 .
C21 Zn2 N4 128.05(18) . .
N4 Zn2 N4 94.41(11) 2_665 .
N3 Zn2 N4 83.95(13) . .
C21 Zn2 Zn2 148.84(12) . 2_665
N4 Zn2 Zn2 47.80(10) 2_665 2_665
N3 Zn2 Zn2 98.36(9) . 2_665
N4 Zn2 Zn2 46.69(10) . 2_665
C21 Zn2 K2 66.95(14) . .
N4 Zn2 K2 160.44(9) 2_665 .
N3 Zn2 K2 55.77(10) . .
N4 Zn2 K2 87.18(10) . .
Zn2 Zn2 K2 131.50(3) 2_665 .
O1 K1 O1 101.9(2) . 2_575
O1 K1 C4 108.58(14) . 2_575
O1 K1 C4 125.30(14) 2_575 2_575
O1 K1 C4 125.30(14) . .
O1 K1 C4 108.58(14) 2_575 .
C4 K1 C4 89.27(18) 2_575 .
O1 K1 N1 134.84(13) . 2_575
O1 K1 N1 107.26(13) 2_575 2_575
C4 K1 N1 26.51(11) 2_575 2_575
C4 K1 N1 76.30(11) . 2_575
O1 K1 N1 107.26(13) . .
O1 K1 N1 134.84(13) 2_575 .
C4 K1 N1 76.30(11) 2_575 .
C4 K1 N1 26.51(11) . .
N1 K1 N1 74.65(14) 2_575 .
O1 K1 C3 94.20(15) . 2_575
O1 K1 C3 110.13(15) 2_575 2_575
C4 K1 C3 26.15(12) 2_575 2_575
C4 K1 C3 115.23(13) . 2_575
N1 K1 C3 43.60(11) 2_575 2_575
N1 K1 C3 101.39(12) . 2_575
O1 K1 C3 110.13(15) . .
O1 K1 C3 94.20(15) 2_575 .
C4 K1 C3 115.23(13) 2_575 .
C4 K1 C3 26.15(12) . .
N1 K1 C3 101.39(12) 2_575 .
N1 K1 C3 43.60(11) . .
C3 K1 C3 141.32(18) 2_575 .
O1 K1 C1 134.24(15) . 2_575
O1 K1 C1 83.82(14) 2_575 2_575
C4 K1 C1 42.69(13) 2_575 2_575
C4 K1 C1 93.93(13) . 2_575
N1 K1 C1 25.89(11) 2_575 2_575
N1 K1 C1 98.91(12) . 2_575
C3 K1 C1 43.27(13) 2_575 2_575
C3 K1 C1 114.71(14) . 2_575
O1 K1 C1 83.82(14) . .
O1 K1 C1 134.24(15) 2_575 .
C4 K1 C1 93.93(13) 2_575 .
C4 K1 C1 42.69(13) . .
N1 K1 C1 98.91(12) 2_575 .
N1 K1 C1 25.89(11) . .
C3 K1 C1 114.71(14) 2_575 .
C3 K1 C1 43.27(13) . .
C1 K1 C1 124.16(18) 2_575 .
O1 K1 C2 108.19(15) . 2_575
O1 K1 C2 84.81(15) 2_575 2_575
C4 K1 C2 43.11(13) 2_575 2_575
C4 K1 C2 118.66(14) . 2_575
N1 K1 C2 43.37(12) 2_575 2_575
N1 K1 C2 116.55(12) . 2_575
C3 K1 C2 26.66(14) 2_575 2_575
C3 K1 C2 141.00(14) . 2_575
C1 K1 C2 26.33(14) 2_575 2_575
C1 K1 C2 137.01(14) . 2_575
O1 K1 C2 84.81(15) . .
O1 K1 C2 108.19(15) 2_575 .
C4 K1 C2 118.66(14) 2_575 .
C4 K1 C2 43.11(13) . .
N1 K1 C2 116.55(12) 2_575 .
N1 K1 C2 43.37(12) . .
C3 K1 C2 141.00(14) 2_575 .
C3 K1 C2 26.66(14) . .
C1 K1 C2 137.01(14) 2_575 .
C1 K1 C2 26.33(14) . .
C2 K1 C2 159.7(2) 2_575 .
N1 K2 N3 178.42(12) . .
N1 K2 C10 153.91(12) . .
N3 K2 C10 26.54(11) . .
N1 K2 C1 26.39(11) . .
N3 K2 C1 153.07(12) . .
C10 K2 C1 178.58(14) . .
N1 K2 C13 151.98(12) . .
N3 K2 C13 26.44(11) . .
C10 K2 C13 42.80(12) . .
C1 K2 C13 136.06(13) . .
N1 K2 C4 26.60(11) . .
N3 K2 C4 154.98(13) . .
C10 K2 C4 138.34(13) . .
C1 K2 C4 42.78(13) . .
C13 K2 C4 178.58(14) . .
N1 K2 C2 43.56(12) . .
N3 K2 C2 136.91(13) . .
C10 K2 C2 154.77(15) . .
C1 K2 C2 26.35(14) . .
C13 K2 C2 137.02(13) . .
C4 K2 C2 42.60(12) . .
N1 K2 C11 136.15(13) . .
N3 K2 C11 43.38(13) . .
C10 K2 C11 25.56(14) . .
C1 K2 C11 153.32(16) . .
C13 K2 C11 43.09(12) . .
C4 K2 C11 137.29(13) . .
C2 K2 C11 179.67(16) . .
N1 K2 C3 43.21(11) . .
N3 K2 C3 138.10(12) . .
C10 K2 C3 138.59(13) . .
C1 K2 C3 42.84(13) . .
C13 K2 C3 155.03(13) . .
C4 K2 C3 25.46(12) . .
C2 K2 C3 26.12(13) . .
C11 K2 C3 153.97(14) . .
N1 K2 C12 135.46(13) . .
N3 K2 C12 43.24(13) . .
C10 K2 C12 42.29(14) . .
C1 K2 C12 136.29(15) . .
C13 K2 C12 26.17(12) . .
C4 K2 C12 153.31(13) . .
C2 K2 C12 153.80(14) . .
C11 K2 C12 26.10(14) . .
C3 K2 C12 178.65(14) . .
N1 K2 C19 64.71(10) . .
N3 K2 C19 114.17(11) . .
C10 K2 C19 100.67(12) . .
C1 K2 C19 78.38(13) . .
C13 K2 C19 94.90(12) . .
C4 K2 C19 84.07(12) . .
C2 K2 C19 104.24(13) . .
C11 K2 C19 75.43(14) . .
C3 K2 C19 107.17(11) . .
C12 K2 C19 71.47(12) . .
N1 K2 C21 116.54(11) . .
N3 K2 C21 64.55(11) . .
C10 K2 C21 78.68(13) . .
C1 K2 C21 102.24(13) . .
C13 K2 C21 83.47(12) . .
C4 K2 C21 97.55(12) . .
C2 K2 C21 76.54(13) . .
C11 K2 C21 103.79(14) . .
C3 K2 C21 74.26(11) . .
C12 K2 C21 107.09(12) . .
C19 K2 C21 178.19(10) . .
O2 K3 O2 112.7(2) 2_665 .
O2 K3 C13 127.20(14) 2_665 .
O2 K3 C13 101.44(15) . .
O2 K3 C13 101.44(15) 2_665 2_665
O2 K3 C13 127.20(14) . 2_665
C13 K3 C13 87.11(18) . 2_665
O2 K3 C12 115.07(15) 2_665 .
O2 K3 C12 87.18(15) . .
C13 K3 C12 26.82(12) . .
C13 K3 C12 113.74(13) 2_665 .
O2 K3 C12 87.18(15) 2_665 2_665
O2 K3 C12 115.07(15) . 2_665
C13 K3 C12 113.74(13) . 2_665
C13 K3 C12 26.82(12) 2_665 2_665
C12 K3 C12 140.50(19) . 2_665
O2 K3 N3 127.50(14) 2_665 2_665
O2 K3 N3 106.23(13) . 2_665
C13 K3 N3 74.59(11) . 2_665
C13 K3 N3 26.33(11) 2_665 2_665
C12 K3 N3 100.31(12) . 2_665
C12 K3 N3 43.87(12) 2_665 2_665
O2 K3 N3 106.23(13) 2_665 .
O2 K3 N3 127.50(14) . .
C13 K3 N3 26.33(11) . .
C13 K3 N3 74.59(11) 2_665 .
C12 K3 N3 43.87(12) . .
C12 K3 N3 100.31(12) 2_665 .
N3 K3 N3 73.41(14) 2_665 .
O2 K3 C10 127.58(15) 2_665 2_665
O2 K3 C10 85.05(15) . 2_665
C13 K3 C10 93.19(13) . 2_665
C13 K3 C10 42.24(12) 2_665 2_665
C12 K3 C10 114.69(13) . 2_665
C12 K3 C10 42.52(13) 2_665 2_665
N3 K3 C10 25.96(11) 2_665 2_665
N3 K3 C10 98.14(12) . 2_665
O2 K3 C10 85.05(15) 2_665 .
O2 K3 C10 127.58(15) . .
C13 K3 C10 42.24(12) . .
C13 K3 C10 93.19(13) 2_665 .
C12 K3 C10 42.52(13) . .
C12 K3 C10 114.69(13) 2_665 .
N3 K3 C10 98.14(12) 2_665 .
N3 K3 C10 25.96(11) . .
C10 K3 C10 123.62(18) 2_665 .
O2 K3 C11 103.05(16) 2_665 2_665
O2 K3 C11 89.07(16) . 2_665
C13 K3 C11 116.95(14) . 2_665
C13 K3 C11 43.33(13) 2_665 2_665
C12 K3 C11 140.01(15) . 2_665
C12 K3 C11 26.62(14) 2_665 2_665
N3 K3 C11 43.27(12) 2_665 2_665
N3 K3 C11 115.14(13) . 2_665
C10 K3 C11 25.36(14) 2_665 2_665
C10 K3 C11 136.46(14) . 2_665
O2 K3 C11 89.07(16) 2_665 .
O2 K3 C11 103.05(16) . .
C13 K3 C11 43.33(13) . .
C13 K3 C11 116.95(14) 2_665 .
C12 K3 C11 26.62(14) . .
C12 K3 C11 140.01(15) 2_665 .
N3 K3 C11 115.14(13) 2_665 .
N3 K3 C11 43.27(12) . .
C10 K3 C11 136.46(14) 2_665 .
C10 K3 C11 25.36(14) . .
C11 K3 C11 158.2(2) 2_665 .
C1 N1 C4 106.9(4) . .
C1 N1 Zn1 137.6(3) . .
C4 N1 Zn1 111.4(3) . .
C1 N1 K2 79.2(3) . .
C4 N1 K2 79.3(2) . .
Zn1 N1 K2 90.34(12) . .
C1 N1 K1 78.8(2) . .
C4 N1 K1 75.0(2) . .
Zn1 N1 K1 128.26(14) . .
K2 N1 K1 139.32(13) . .
C5 N2 C6 111.0(3) . .
C5 N2 Zn1 110.4(3) . 2_575
C6 N2 Zn1 117.2(3) . 2_575
C5 N2 Zn1 111.1(3) . .
C6 N2 Zn1 119.1(3) . .
Zn1 N2 Zn1 85.54(13) 2_575 .
C13 N3 C10 106.1(4) . .
C13 N3 Zn2 109.4(3) . .
C10 N3 Zn2 138.1(3) . .
C13 N3 K2 77.8(2) . .
C10 N3 K2 77.7(2) . .
Zn2 N3 K2 88.85(13) . .
C13 N3 K3 75.7(2) . .
C10 N3 K3 79.9(3) . .
Zn2 N3 K3 129.90(15) . .
K2 N3 K3 138.59(14) . .
C14 N4 C15 112.1(3) . .
C14 N4 Zn2 110.4(3) . 2_665
C15 N4 Zn2 116.6(3) . 2_665
C14 N4 Zn2 110.4(3) . .
C15 N4 Zn2 119.2(3) . .
Zn2 N4 Zn2 85.52(11) 2_665 .
C23 O1 C26 105.6(6) . .
C23 O1 K1 120.9(5) . .
C26 O1 K1 122.7(4) . .
C30 O2 C27 113.1(6) . .
C30 O2 K3 121.5(5) . .
C27 O2 K3 122.3(4) . .
C31 O3 C31 103.5(13) . 2_675
N1 C1 C2 109.6(4) . .
N1 C1 K2 74.4(3) . .
C2 C1 K2 81.1(3) . .
N1 C1 K1 75.3(2) . .
C2 C1 K1 78.0(3) . .
K2 C1 K1 134.49(17) . .
N1 C1 H1 125.2 . .
C2 C1 H1 125.2 . .
K2 C1 H1 111.5 . .
K1 C1 H1 113.6 . .
C1 C2 C3 105.9(4) . .
C1 C2 K1 75.7(3) . .
C3 C2 K1 74.1(3) . .
C1 C2 K2 72.6(3) . .
C3 C2 K2 77.3(3) . .
K1 C2 K2 128.86(17) . .
C1 C2 H2 127.1 . .
C3 C2 H2 127.1 . .
K1 C2 H2 115.6 . .
K2 C2 H2 115.5 . .
C4 C3 C2 107.3(4) . .
C4 C3 K1 74.9(3) . .
C2 C3 K1 79.2(3) . .
C4 C3 K2 72.8(3) . .
C2 C3 K2 76.6(3) . .
K1 C3 K2 131.02(16) . .
C4 C3 H3 126.4 . .
C2 C3 H3 126.4 . .
K1 C3 H3 112.2 . .
K2 C3 H3 116.5 . .
C3 C4 N1 110.4(4) . .
C3 C4 C5 131.3(4) . .
N1 C4 C5 118.2(4) . .
C3 C4 K1 79.0(3) . .
N1 C4 K1 78.5(2) . .
C5 C4 K1 107.2(3) . .
C3 C4 K2 81.8(3) . .
N1 C4 K2 74.1(2) . .
C5 C4 K2 113.4(3) . .
K1 C4 K2 138.23(16) . .
N2 C5 C4 112.3(3) . .
N2 C5 H5A 109.1 . .
C4 C5 H5A 109.1 . .
N2 C5 H5B 109.1 . .
C4 C5 H5B 109.1 . .
H5A C5 H5B 107.9 . .
N2 C6 C9 110.9(4) . .
N2 C6 C7 112.2(4) . .
C9 C6 C7 109.4(4) . .
N2 C6 C8 108.5(4) . .
C9 C6 C8 108.1(4) . .
C7 C6 C8 107.6(4) . .
C6 C7 H7A 109.5 . .
C6 C7 H7B 109.5 . .
H7A C7 H7B 109.5 . .
C6 C7 H7C 109.5 . .
H7A C7 H7C 109.5 . .
H7B C7 H7C 109.5 . .
C6 C8 H8A 109.5 . .
C6 C8 H8B 109.5 . .
H8A C8 H8B 109.5 . .
C6 C8 H8C 109.5 . .
H8A C8 H8C 109.5 . .
H8B C8 H8C 109.5 . .
C6 C9 H9A 109.5 . .
C6 C9 H9B 109.5 . .
H9A C9 H9B 109.5 . .
C6 C9 H9C 109.5 . .
H9A C9 H9C 109.5 . .
H9B C9 H9C 109.5 . .
C11 C10 N3 111.4(4) . .
C11 C10 K2 82.0(3) . .
N3 C10 K2 75.8(3) . .
C11 C10 K3 77.8(3) . .
N3 C10 K3 74.2(2) . .
K2 C10 K3 134.20(16) . .
C11 C10 H10 124.3 . .
N3 C10 H10 124.3 . .
K2 C10 H10 110.0 . .
K3 C10 H10 115.4 . .
C10 C11 C12 106.2(4) . .
C10 C11 K3 76.8(3) . .
C12 C11 K3 73.3(3) . .
C10 C11 K2 72.5(3) . .
C12 C11 K2 77.3(3) . .
K3 C11 K2 128.94(18) . .
C10 C11 H11 126.9 . .
C12 C11 H11 126.9 . .
K3 C11 H11 115.4 . .
K2 C11 H11 115.7 . .
C13 C12 C11 106.8(5) . .
C13 C12 K3 75.6(3) . .
C11 C12 K3 80.0(3) . .
C13 C12 K2 72.0(3) . .
C11 C12 K2 76.6(3) . .
K3 C12 K2 131.95(19) . .
C13 C12 H12 126.6 . .
C11 C12 H12 126.6 . .
K3 C12 H12 110.7 . .
K2 C12 H12 117.0 . .
N3 C13 C12 109.4(4) . .
N3 C13 C14 119.6(4) . .
C12 C13 C14 130.8(4) . .
N3 C13 K3 78.0(2) . .
C12 C13 K3 77.6(3) . .
C14 C13 K3 107.8(3) . .
N3 C13 K2 75.8(2) . .
C12 C13 K2 81.8(3) . .
C14 C13 K2 112.7(3) . .
K3 C13 K2 138.72(16) . .
N4 C14 C13 112.2(4) . .
N4 C14 H14A 109.2 . .
C13 C14 H14A 109.2 . .
N4 C14 H14B 109.2 . .
C13 C14 H14B 109.2 . .
H14A C14 H14B 107.9 . .
N4 C15 C16 110.2(3) . .
N4 C15 C17 111.3(4) . .
C16 C15 C17 108.6(4) . .
N4 C15 C18 110.0(3) . .
C16 C15 C18 108.0(4) . .
C17 C15 C18 108.6(4) . .
C15 C16 H16A 109.5 . .
C15 C16 H16B 109.5 . .
H16A C16 H16B 109.5 . .
C15 C16 H16C 109.5 . .
H16A C16 H16C 109.5 . .
H16B C16 H16C 109.5 . .
C15 C17 H17A 109.5 . .
C15 C17 H17B 109.5 . .
H17A C17 H17B 109.5 . .
C15 C17 H17C 109.5 . .
H17A C17 H17C 109.5 . .
H17B C17 H17C 109.5 . .
C15 C18 K2 116.1(3) . .
C15 C18 H18A 108.3 . .
K2 C18 H18A 108.3 . .
C15 C18 H18B 108.3 . .
K2 C18 H18B 108.3 . .
H18A C18 H18B 107.4 . .
C20 C19 Zn1 113.1(3) . .
C20 C19 K2 82.0(3) . .
Zn1 C19 K2 80.20(14) . .
C20 C19 H19A 108.9 . .
Zn1 C19 H19A 108.9 . .
K2 C19 H19A 52.5 . .
C20 C19 H19B 109.0 . .
Zn1 C19 H19B 108.9 . .
K2 C19 H19B 160.2 . .
H19A C19 H19B 107.8 . .
C19 C20 K2 71.9(3) . .
C19 C20 H20A 116.4 . .
K2 C20 H20A 116.4 . .
C19 C20 H20B 116.4 . .
K2 C20 H20B 116.4 . .
H20A C20 H20B 113.4 . .
C22 C21 Zn2 115.7(3) . .
C22 C21 K2 84.6(3) . .
Zn2 C21 K2 79.58(14) . .
C22 C21 H21A 108.3 . .
Zn2 C21 H21A 108.3 . .
K2 C21 H21A 158.5 . .
C22 C21 H21B 108.3 . .
Zn2 C21 H21B 108.3 . .
K2 C21 H21B 51.3 . .
H21A C21 H21B 107.4 . .
C21 C22 H22A 109.5 . .
C21 C22 H22B 109.5 . .
H22A C22 H22B 109.5 . .
C21 C22 H22C 109.5 . .
H22A C22 H22C 109.5 . .
H22B C22 H22C 109.5 . .
O1 C23 C24 102.1(7) . .
O1 C23 H23A 111.4 . .
C24 C23 H23A 111.4 . .
O1 C23 H23B 111.4 . .
C24 C23 H23B 111.4 . .
H23A C23 H23B 109.2 . .
C25 C24 C23 109.6(7) . .
C25 C24 H24A 109.7 . .
C23 C24 H24A 109.7 . .
C25 C24 H24B 109.7 . .
C23 C24 H24B 109.7 . .
H24A C24 H24B 108.2 . .
C24 C25 C26 103.2(8) . .
C24 C25 H25A 111.1 . .
C26 C25 H25A 111.1 . .
C24 C25 H25B 111.1 . .
C26 C25 H25B 111.1 . .
H25A C25 H25B 109.1 . .
C25 C26 O1 112.0(7) . .
C25 C26 H26A 109.2 . .
O1 C26 H26A 109.2 . .
C25 C26 H26B 109.2 . .
O1 C26 H26B 109.2 . .
H26A C26 H26B 107.9 . .
O2 C27 C28 107.7(7) . .
O2 C27 H27A 110.2 . .
C28 C27 H27A 110.2 . .
O2 C27 H27B 110.2 . .
C28 C27 H27B 110.2 . .
H27A C27 H27B 108.5 . .
C29 C28 C27 99.7(8) . .
C29 C28 H28A 111.8 . .
C27 C28 H28A 111.8 . .
C29 C28 H28B 111.8 . .
C27 C28 H28B 111.8 . .
H28A C28 H28B 109.6 . .
C28 C29 C30 110.2(7) . .
C28 C29 H29A 109.6 . .
C30 C29 H29A 109.6 . .
C28 C29 H29B 109.6 . .
C30 C29 H29B 109.6 . .
H29A C29 H29B 108.1 . .
O2 C30 C29 99.9(7) . .
O2 C30 H30A 111.8 . .
C29 C30 H30A 111.8 . .
O2 C30 H30B 111.8 . .
C29 C30 H30B 111.8 . .
H30A C30 H30B 109.5 . .
C32 C31 O3 110.1(6) . .
C32 C31 H31A 109.6 . .
O3 C31 H31A 109.6 . .
C32 C31 H31B 109.6 . .
O3 C31 H31B 109.6 . .
H31A C31 H31B 108.2 . .
C31 C32 C32 104.0(3) . 2_675
C31 C32 H32A 111.0 . .
C32 C32 H32A 111.0 2_675 .
C31 C32 H32B 111.0 . .
C32 C32 H32B 111.0 2_675 .
H32A C32 H32B 109.0 . .

loop_
_geom_bond_atom_site_label_1
_geom_bond_atom_site_label_2
_geom_bond_distance
_geom_bond_site_symmetry_2
Zn1 C19 2.034(4) .
Zn1 N2 2.079(4) 2_575
Zn1 N1 2.088(4) .
Zn1 N2 2.119(4) .
Zn1 Zn1 2.8510(9) 2_575
Zn1 K2 3.6224(14) .
Zn2 C21 2.020(4) .
Zn2 N4 2.079(3) 2_665
Zn2 N3 2.087(4) .
Zn2 N4 2.117(4) .
Zn2 Zn2 2.8484(9) 2_665
Zn2 K2 3.6032(14) .
K1 O1 2.675(5) .
K1 O1 2.675(5) 2_575
K1 C4 2.970(5) 2_575
K1 C4 2.970(5) .
K1 N1 3.013(4) 2_575
K1 N1 3.013(4) .
K1 C3 3.020(5) 2_575
K1 C3 3.020(5) .
K1 C1 3.055(5) 2_575
K1 C1 3.055(5) .
K1 C2 3.084(5) 2_575
K1 C2 3.084(5) .
K2 N1 2.948(4) .
K2 N3 2.980(4) .
K2 C10 3.002(5) .
K2 C1 3.006(5) .
K2 C13 3.005(4) .
K2 C4 3.012(4) .
K2 C2 3.112(5) .
K2 C11 3.118(5) .
K2 C3 3.121(5) .
K2 C12 3.127(5) .
K2 C19 3.363(5) .
K2 C21 3.371(5) .
K3 O2 2.660(5) 2_665
K3 O2 2.660(5) .
K3 C13 2.991(5) .
K3 C13 2.991(5) 2_665
K3 C12 3.015(5) .
K3 C12 3.015(5) 2_665
K3 N3 3.018(4) 2_665
K3 N3 3.018(4) .
K3 C10 3.088(4) 2_665
K3 C10 3.088(4) .
K3 C11 3.100(5) 2_665
K3 C11 3.100(5) .
N1 C1 1.360(6) .
N1 C4 1.372(6) .
N2 C5 1.474(5) .
N2 C6 1.505(6) .
N2 Zn1 2.079(4) 2_575
N3 C13 1.369(6) .
N3 C10 1.374(6) .
N4 C14 1.469(5) .
N4 C15 1.484(5) .
N4 Zn2 2.079(3) 2_665
O1 C23 1.390(9) .
O1 C26 1.429(10) .
O2 C30 1.427(10) .
O2 C27 1.453(10) .
O3 C31 1.394(13) .
O3 C31 1.394(13) 2_675
C1 C2 1.398(7) .
C1 H1 0.9500 .
C2 C3 1.409(7) .
C2 H2 0.9500 .
C3 C4 1.356(6) .
C3 H3 0.9500 .
C4 C5 1.536(6) .
C5 H5A 0.9900 .
C5 H5B 0.9900 .
C6 C9 1.534(7) .
C6 C7 1.533(7) .
C6 C8 1.536(6) .
C7 H7A 0.9800 .
C7 H7B 0.9800 .
C7 H7C 0.9800 .
C8 H8A 0.9800 .
C8 H8B 0.9800 .
C8 H8C 0.9800 .
C9 H9A 0.9800 .
C9 H9B 0.9800 .
C9 H9C 0.9800 .
C10 C11 1.359(8) .
C10 H10 0.9500 .
C11 C12 1.410(7) .
C11 H11 0.9500 .
C12 C13 1.393(7) .
C12 H12 0.9500 .
C13 C14 1.531(6) .
C14 H14A 0.9900 .
C14 H14B 0.9900 .
C15 C16 1.491(6) .
C15 C17 1.551(6) .
C15 C18 1.598(6) .
C16 H16A 0.9800 .
C16 H16B 0.9800 .
C16 H16C 0.9800 .
C17 H17A 0.9800 .
C17 H17B 0.9800 .
C17 H17C 0.9800 .
C18 H18A 0.9900 .
C18 H18B 0.9900 .
C19 C20 1.561(7) .
C19 H19A 0.9900 .
C19 H19B 0.9900 .
C20 H20A 0.9900 .
C20 H20B 0.9900 .
C21 C22 1.558(6) .
C21 H21A 0.9900 .
C21 H21B 0.9900 .
C22 H22A 0.9800 .
C22 H22B 0.9800 .
C22 H22C 0.9800 .
C23 C24 1.520(12) .
C23 H23A 0.9900 .
C23 H23B 0.9900 .
C24 C25 1.399(12) .
C24 H24A 0.9900 .
C24 H24B 0.9900 .
C25 C26 1.403(11) .
C25 H25A 0.9900 .
C25 H25B 0.9900 .
C26 H26A 0.9900 .
C26 H26B 0.9900 .
C27 C28 1.515(12) .
C27 H27A 0.9900 .
C27 H27B 0.9900 .
C28 C29 1.480(13) .
C28 H28A 0.9900 .
C28 H28B 0.9900 .
C29 C30 1.550(14) .
C29 H29A 0.9900 .
C29 H29B 0.9900 .
C30 H30A 0.9900 .
C30 H30B 0.9900 .
C31 C32 1.327(18) .
C31 H31A 0.9900 .
C31 H31B 0.9900 .
C32 C32 1.4496(12) 2_675
C32 H32A 0.9900 .
C32 H32B 0.9900 .

loop_
_geom_torsion_atom_site_label_1
_geom_torsion_atom_site_label_2
_geom_torsion_atom_site_label_3
_geom_torsion_atom_site_label_4
_geom_torsion
_geom_torsion_site_symmetry_1
_geom_torsion_site_symmetry_4
C19 Zn1 N1 C1 37.8(5) . .
N2 Zn1 N1 C1 -101.8(5) 2_575 .
N2 Zn1 N1 C1 165.6(5) . .
Zn1 Zn1 N1 C1 -150.2(4) 2_575 .
K2 Zn1 N1 C1 74.2(4) . .
C19 Zn1 N1 C4 -115.1(3) . .
N2 Zn1 N1 C4 105.4(3) 2_575 .
N2 Zn1 N1 C4 12.8(3) . .
Zn1 Zn1 N1 C4 56.9(3) 2_575 .
K2 Zn1 N1 C4 -78.6(3) . .
C19 Zn1 N1 K2 -36.46(18) . .
N2 Zn1 N1 K2 -176.00(12) 2_575 .
N2 Zn1 N1 K2 91.42(12) . .
Zn1 Zn1 N1 K2 135.54(7) 2_575 .
C19 Zn1 N1 K1 157.48(19) . .
N2 Zn1 N1 K1 17.9(2) 2_575 .
N2 Zn1 N1 K1 -74.64(19) . .
Zn1 Zn1 N1 K1 -30.52(18) 2_575 .
K2 Zn1 N1 K1 -166.1(2) . .
N3 K2 N1 C1 -72(4) . .
C10 K2 N1 C1 -176.9(3) . .
C13 K2 N1 C1 -70.2(4) . .
C4 K2 N1 C1 109.7(4) . .
C2 K2 N1 C1 36.3(3) . .
C11 K2 N1 C1 -143.5(3) . .
C3 K2 N1 C1 74.7(3) . .
C12 K2 N1 C1 -105.7(3) . .
C19 K2 N1 C1 -116.8(3) . .
C21 K2 N1 C1 61.7(3) . .
N3 K2 N1 C4 179(100) . .
C10 K2 N1 C4 73.5(4) . .
C1 K2 N1 C4 -109.7(4) . .
C13 K2 N1 C4 -179.9(3) . .
C2 K2 N1 C4 -73.4(3) . .
C11 K2 N1 C4 106.8(3) . .
C3 K2 N1 C4 -35.0(3) . .
C12 K2 N1 C4 144.6(3) . .
C19 K2 N1 C4 133.5(3) . .
C21 K2 N1 C4 -47.9(3) . .
N3 K2 N1 Zn1 67(4) . .
C10 K2 N1 Zn1 -38.2(3) . .
C1 K2 N1 Zn1 138.6(3) . .
C13 K2 N1 Zn1 68.4(3) . .
C4 K2 N1 Zn1 -111.7(3) . .
C2 K2 N1 Zn1 174.9(2) . .
C11 K2 N1 Zn1 -4.9(2) . .
C3 K2 N1 Zn1 -146.7(2) . .
C12 K2 N1 Zn1 32.9(2) . .
C19 K2 N1 Zn1 21.79(11) . .
C21 K2 N1 Zn1 -159.66(11) . .
N3 K2 N1 K1 -130(4) . .
C10 K2 N1 K1 124.9(3) . .
C1 K2 N1 K1 -58.3(3) . .
C13 K2 N1 K1 -128.5(2) . .
C4 K2 N1 K1 51.4(2) . .
C2 K2 N1 K1 -21.98(19) . .
C11 K2 N1 K1 158.26(19) . .
C3 K2 N1 K1 16.43(18) . .
C12 K2 N1 K1 -163.95(18) . .
C19 K2 N1 K1 -175.1(2) . .
C21 K2 N1 K1 3.5(2) . .
O1 K1 N1 C1 26.1(3) . .
O1 K1 N1 C1 -101.8(3) 2_575 .
C4 K1 N1 C1 131.6(3) 2_575 .
C4 K1 N1 C1 -111.1(4) . .
N1 K1 N1 C1 158.9(3) 2_575 .
C3 K1 N1 C1 124.2(3) 2_575 .
C3 K1 N1 C1 -75.2(3) . .
C1 K1 N1 C1 168.08(18) 2_575 .
C2 K1 N1 C1 147.5(3) 2_575 .
C2 K1 N1 C1 -36.1(3) . .
O1 K1 N1 C4 137.1(3) . .
O1 K1 N1 C4 9.3(3) 2_575 .
C4 K1 N1 C4 -117.4(3) 2_575 .
N1 K1 N1 C4 -90.0(2) 2_575 .
C3 K1 N1 C4 -124.8(2) 2_575 .
C3 K1 N1 C4 35.8(2) . .
C1 K1 N1 C4 -80.9(3) 2_575 .
C1 K1 N1 C4 111.1(4) . .
C2 K1 N1 C4 -101.5(3) 2_575 .
C2 K1 N1 C4 75.0(3) . .
O1 K1 N1 Zn1 -117.2(2) . .
O1 K1 N1 Zn1 114.9(2) 2_575 .
C4 K1 N1 Zn1 -11.72(18) 2_575 .
C4 K1 N1 Zn1 105.6(3) . .
N1 K1 N1 Zn1 15.63(9) 2_575 .
C3 K1 N1 Zn1 -19.2(2) 2_575 .
C3 K1 N1 Zn1 141.4(3) . .
C1 K1 N1 Zn1 24.8(2) 2_575 .
C1 K1 N1 Zn1 -143.3(4) . .
C2 K1 N1 Zn1 4.1(2) 2_575 .
C2 K1 N1 Zn1 -179.4(3) . .
O1 K1 N1 K2 84.4(2) . .
O1 K1 N1 K2 -43.4(3) 2_575 .
C4 K1 N1 K2 -170.0(2) 2_575 .
C4 K1 N1 K2 -52.7(2) . .
N1 K1 N1 K2 -142.7(3) 2_575 .
C3 K1 N1 K2 -177.46(19) 2_575 .
C3 K1 N1 K2 -16.87(18) . .
C1 K1 N1 K2 -133.5(2) 2_575 .
C1 K1 N1 K2 58.4(3) . .
C2 K1 N1 K2 -154.17(19) 2_575 .
C2 K1 N1 K2 22.28(19) . .
C19 Zn1 N2 C5 109.7(3) . .
N2 Zn1 N2 C5 -106.9(3) 2_575 .
N1 Zn1 N2 C5 -1.4(3) . .
Zn1 Zn1 N2 C5 -110.2(3) 2_575 .
K2 Zn1 N2 C5 53.1(3) . .
C19 Zn1 N2 C6 -21.3(4) . .
N2 Zn1 N2 C6 122.1(3) 2_575 .
N1 Zn1 N2 C6 -132.4(3) . .
Zn1 Zn1 N2 C6 118.8(3) 2_575 .
K2 Zn1 N2 C6 -77.9(3) . .
C19 Zn1 N2 Zn1 -140.06(16) . 2_575
N2 Zn1 N2 Zn1 3.29(18) 2_575 2_575
N1 Zn1 N2 Zn1 108.79(13) . 2_575
K2 Zn1 N2 Zn1 163.33(9) . 2_575
C21 Zn2 N3 C13 114.7(3) . .
N4 Zn2 N3 C13 -107.0(3) 2_665 .
N4 Zn2 N3 C13 -14.1(3) . .
Zn2 Zn2 N3 C13 -58.6(3) 2_665 .
K2 Zn2 N3 C13 76.6(3) . .
C21 Zn2 N3 C10 -31.9(5) . .
N4 Zn2 N3 C10 106.4(5) 2_665 .
N4 Zn2 N3 C10 -160.6(5) . .
Zn2 Zn2 N3 C10 154.8(5) 2_665 .
K2 Zn2 N3 C10 -69.9(5) . .
C21 Zn2 N3 K2 38.1(2) . .
N4 Zn2 N3 K2 176.33(12) 2_665 .
N4 Zn2 N3 K2 -90.70(12) . .
Zn2 Zn2 N3 K2 -135.23(7) 2_665 .
C21 Zn2 N3 K3 -158.0(2) . .
N4 Zn2 N3 K3 -19.7(2) 2_665 .
N4 Zn2 N3 K3 73.3(2) . .
Zn2 Zn2 N3 K3 28.7(2) 2_665 .
K2 Zn2 N3 K3 164.0(3) . .
N1 K2 N3 C13 1(4) . .
C10 K2 N3 C13 109.8(4) . .
C1 K2 N3 C13 -67.2(4) . .
C4 K2 N3 C13 -179.9(3) . .
C2 K2 N3 C13 -104.8(3) . .
C11 K2 N3 C13 74.9(3) . .
C3 K2 N3 C13 -143.8(3) . .
C12 K2 N3 C13 36.5(3) . .
C19 K2 N3 C13 46.2(3) . .
C21 K2 N3 C13 -132.4(3) . .
N1 K2 N3 C10 -108(4) . .
C1 K2 N3 C10 -177.0(3) . .
C13 K2 N3 C10 -109.8(4) . .
C4 K2 N3 C10 70.3(4) . .
C2 K2 N3 C10 145.4(3) . .
C11 K2 N3 C10 -34.8(3) . .
C3 K2 N3 C10 106.4(3) . .
C12 K2 N3 C10 -73.3(3) . .
C19 K2 N3 C10 -63.6(3) . .
C21 K2 N3 C10 117.8(3) . .
N1 K2 N3 Zn2 112(4) . .
C10 K2 N3 Zn2 -140.1(3) . .
C1 K2 N3 Zn2 43.0(3) . .
C13 K2 N3 Zn2 110.1(3) . .
C4 K2 N3 Zn2 -69.7(3) . .
C2 K2 N3 Zn2 5.3(2) . .
C11 K2 N3 Zn2 -174.9(2) . .
C3 K2 N3 Zn2 -33.7(2) . .
C12 K2 N3 Zn2 146.6(2) . .
C19 K2 N3 Zn2 156.31(11) . .
C21 K2 N3 Zn2 -22.28(11) . .
N1 K2 N3 K3 -50(4) . .
C10 K2 N3 K3 58.6(3) . .
C1 K2 N3 K3 -118.3(3) . .
C13 K2 N3 K3 -51.2(2) . .
C4 K2 N3 K3 128.9(3) . .
C2 K2 N3 K3 -155.97(19) . .
C11 K2 N3 K3 23.8(2) . .
C3 K2 N3 K3 164.98(18) . .
C12 K2 N3 K3 -14.68(18) . .
C19 K2 N3 K3 -5.0(2) . .
C21 K2 N3 K3 176.4(2) . .
O2 K3 N3 C13 -146.2(3) 2_665 .
O2 K3 N3 C13 -9.3(3) . .
C13 K3 N3 C13 116.0(3) 2_665 .
C12 K3 N3 C13 -36.7(3) . .
C12 K3 N3 C13 123.7(3) 2_665 .
N3 K3 N3 C13 88.7(2) 2_665 .
C10 K3 N3 C13 80.7(3) 2_665 .
C10 K3 N3 C13 -109.7(4) . .
C11 K3 N3 C13 100.4(3) 2_665 .
C11 K3 N3 C13 -75.8(3) . .
O2 K3 N3 C10 -36.6(3) 2_665 .
O2 K3 N3 C10 100.4(3) . .
C13 K3 N3 C10 109.7(4) . .
C13 K3 N3 C10 -134.3(3) 2_665 .
C12 K3 N3 C10 73.0(3) . .
C12 K3 N3 C10 -126.6(3) 2_665 .
N3 K3 N3 C10 -161.6(3) 2_665 .
C10 K3 N3 C10 -169.65(19) 2_665 .
C11 K3 N3 C10 -149.9(3) 2_665 .
C11 K3 N3 C10 33.9(3) . .
O2 K3 N3 Zn2 110.2(2) 2_665 .
O2 K3 N3 Zn2 -112.9(2) . .
C13 K3 N3 Zn2 -103.5(3) . .
C13 K3 N3 Zn2 12.5(2) 2_665 .
C12 K3 N3 Zn2 -140.3(3) . .
C12 K3 N3 Zn2 20.2(2) 2_665 .
N3 K3 N3 Zn2 -14.86(11) 2_665 .
C10 K3 N3 Zn2 -22.9(2) 2_665 .
C10 K3 N3 Zn2 146.8(4) . .
C11 K3 N3 Zn2 -3.1(3) 2_665 .
C11 K3 N3 Zn2 -179.3(3) . .
O2 K3 N3 K2 -94.5(2) 2_665 .
O2 K3 N3 K2 42.5(3) . .
C13 K3 N3 K2 51.8(2) . .
C13 K3 N3 K2 167.8(2) 2_665 .
C12 K3 N3 K2 15.05(18) . .
C12 K3 N3 K2 175.5(2) 2_665 .
N3 K3 N3 K2 140.5(3) 2_665 .
C10 K3 N3 K2 132.4(2) 2_665 .
C10 K3 N3 K2 -57.9(3) . .
C11 K3 N3 K2 152.2(2) 2_665 .
C11 K3 N3 K2 -24.0(2) . .
C21 Zn2 N4 C14 -110.9(3) . .
N4 Zn2 N4 C14 107.2(3) 2_665 .
N3 Zn2 N4 C14 2.6(3) . .
Zn2 Zn2 N4 C14 110.1(3) 2_665 .
K2 Zn2 N4 C14 -53.3(3) . .
C21 Zn2 N4 C15 20.9(4) . .
N4 Zn2 N4 C15 -121.0(3) 2_665 .
N3 Zn2 N4 C15 134.4(3) . .
Zn2 Zn2 N4 C15 -118.1(3) 2_665 .
K2 Zn2 N4 C15 78.5(3) . .
C21 Zn2 N4 Zn2 139.07(17) . 2_665
N4 Zn2 N4 Zn2 -2.91(17) 2_665 2_665
N3 Zn2 N4 Zn2 -107.51(13) . 2_665
K2 Zn2 N4 Zn2 -163.37(8) . 2_665
O1 K1 O1 C23 35.1(5) 2_575 .
C4 K1 O1 C23 169.1(5) 2_575 .
C4 K1 O1 C23 -88.1(5) . .
N1 K1 O1 C23 164.7(5) 2_575 .
N1 K1 O1 C23 -110.0(5) . .
C3 K1 O1 C23 146.7(5) 2_575 .
C3 K1 O1 C23 -63.9(5) . .
C1 K1 O1 C23 128.1(5) 2_575 .
C1 K1 O1 C23 -98.8(5) . .
C2 K1 O1 C23 123.5(5) 2_575 .
C2 K1 O1 C23 -72.4(5) . .
O1 K1 O1 C26 174.3(6) 2_575 .
C4 K1 O1 C26 -51.8(6) 2_575 .
C4 K1 O1 C26 51.0(6) . .
N1 K1 O1 C26 -56.1(6) 2_575 .
N1 K1 O1 C26 29.2(6) . .
C3 K1 O1 C26 -74.1(6) 2_575 .
C3 K1 O1 C26 75.3(6) . .
C1 K1 O1 C26 -92.8(6) 2_575 .
C1 K1 O1 C26 40.3(6) . .
C2 K1 O1 C26 -97.3(6) 2_575 .
C2 K1 O1 C26 66.8(6) . .
O2 K3 O2 C30 -78.8(5) 2_665 .
C13 K3 O2 C30 142.3(5) . .
C13 K3 O2 C30 47.2(6) 2_665 .
C12 K3 O2 C30 165.1(6) . .
C12 K3 O2 C30 19.1(6) 2_665 .
N3 K3 O2 C30 65.2(6) 2_665 .
N3 K3 O2 C30 146.5(5) . .
C10 K3 O2 C30 50.1(5) 2_665 .
C10 K3 O2 C30 179.4(5) . .
C11 K3 O2 C30 25.0(6) 2_665 .
C11 K3 O2 C30 -173.3(5) . .
O2 K3 O2 C27 122.4(6) 2_665 .
C13 K3 O2 C27 -16.5(5) . .
C13 K3 O2 C27 -111.6(5) 2_665 .
C12 K3 O2 C27 6.4(5) . .
C12 K3 O2 C27 -139.7(5) 2_665 .
N3 K3 O2 C27 -93.6(5) 2_665 .
N3 K3 O2 C27 -12.3(6) . .
C10 K3 O2 C27 -108.7(5) 2_665 .
C10 K3 O2 C27 20.7(6) . .
C11 K3 O2 C27 -133.8(5) 2_665 .
C11 K3 O2 C27 27.9(5) . .
C4 N1 C1 C2 0.9(5) . .
Zn1 N1 C1 C2 -152.8(4) . .
K2 N1 C1 C2 -74.3(4) . .
K1 N1 C1 C2 71.3(4) . .
C4 N1 C1 K2 75.2(3) . .
Zn1 N1 C1 K2 -78.5(4) . .
K1 N1 C1 K2 145.59(11) . .
C4 N1 C1 K1 -70.4(3) . .
Zn1 N1 C1 K1 136.0(4) . .
K2 N1 C1 K1 -145.59(11) . .
N3 K2 C1 N1 176.7(3) . .
C10 K2 C1 N1 104(6) . .
C13 K2 C1 N1 140.4(2) . .
C4 K2 C1 N1 -38.4(2) . .
C2 K2 C1 N1 -113.3(4) . .
C11 K2 C1 N1 66.6(4) . .
C3 K2 C1 N1 -76.2(3) . .
C12 K2 C1 N1 102.3(3) . .
C19 K2 C1 N1 55.5(2) . .
C21 K2 C1 N1 -126.3(2) . .
N1 K2 C1 C2 113.3(4) . .
N3 K2 C1 C2 -70.0(4) . .
C10 K2 C1 C2 -143(6) . .
C13 K2 C1 C2 -106.3(3) . .
C4 K2 C1 C2 74.9(3) . .
C11 K2 C1 C2 179.9(3) . .
C3 K2 C1 C2 37.1(3) . .
C12 K2 C1 C2 -144.4(3) . .
C19 K2 C1 C2 168.8(3) . .
C21 K2 C1 C2 -13.0(3) . .
N1 K2 C1 K1 50.0(2) . .
N3 K2 C1 K1 -133.3(2) . .
C10 K2 C1 K1 154(5) . .
C13 K2 C1 K1 -169.55(18) . .
C4 K2 C1 K1 11.65(18) . .
C2 K2 C1 K1 -63.3(3) . .
C11 K2 C1 K1 116.6(3) . .
C3 K2 C1 K1 -26.20(19) . .
C12 K2 C1 K1 152.3(2) . .
C19 K2 C1 K1 105.5(2) . .
C21 K2 C1 K1 -76.3(2) . .
O1 K1 C1 N1 -155.0(3) . .
O1 K1 C1 N1 104.4(3) 2_575 .
C4 K1 C1 N1 -46.7(3) 2_575 .
C4 K1 C1 N1 37.9(2) . .
N1 K1 C1 N1 -20.5(3) 2_575 .
C3 K1 C1 N1 -63.2(3) 2_575 .
C3 K1 C1 N1 76.7(3) . .
C1 K1 C1 N1 -14.3(2) 2_575 .
C2 K1 C1 N1 -44.9(4) 2_575 .
C2 K1 C1 N1 114.2(4) . .
O1 K1 C1 C2 90.8(3) . .
O1 K1 C1 C2 -9.8(4) 2_575 .
C4 K1 C1 C2 -160.9(3) 2_575 .
C4 K1 C1 C2 -76.3(3) . .
N1 K1 C1 C2 -134.7(3) 2_575 .
N1 K1 C1 C2 -114.2(4) . .
C3 K1 C1 C2 -177.4(3) 2_575 .
C3 K1 C1 C2 -37.5(3) . .
C1 K1 C1 C2 -128.5(3) 2_575 .
C2 K1 C1 C2 -159.1(2) 2_575 .
O1 K1 C1 K2 155.2(3) . .
O1 K1 C1 K2 54.6(3) 2_575 .
C4 K1 C1 K2 -96.5(2) 2_575 .
C4 K1 C1 K2 -11.84(19) . .
N1 K1 C1 K2 -70.3(2) 2_575 .
N1 K1 C1 K2 -49.7(2) . .
C3 K1 C1 K2 -113.0(2) 2_575 .
C3 K1 C1 K2 26.9(2) . .
C1 K1 C1 K2 -64.0(2) 2_575 .
C2 K1 C1 K2 -94.6(3) 2_575 .
C2 K1 C1 K2 64.4(3) . .
N1 C1 C2 C3 -0.9(5) . .
K2 C1 C2 C3 -70.8(3) . .
K1 C1 C2 C3 68.5(3) . .
N1 C1 C2 K1 -69.5(3) . .
K2 C1 C2 K1 -139.35(13) . .
N1 C1 C2 K2 69.9(3) . .
K1 C1 C2 K2 139.35(13) . .
O1 K1 C2 C1 -86.5(3) . .
O1 K1 C2 C1 172.6(3) 2_575 .
C4 K1 C2 C1 21.8(3) 2_575 .
C4 K1 C2 C1 74.6(3) . .
N1 K1 C2 C1 51.7(3) 2_575 .
N1 K1 C2 C1 35.5(3) . .
C3 K1 C2 C1 3.7(4) 2_575 .
C3 K1 C2 C1 111.5(4) . .
C1 K1 C2 C1 71.9(4) 2_575 .
C2 K1 C2 C1 44.7(3) 2_575 .
O1 K1 C2 C3 162.0(3) . .
O1 K1 C2 C3 61.1(3) 2_575 .
C4 K1 C2 C3 -89.7(3) 2_575 .
C4 K1 C2 C3 -36.9(3) . .
N1 K1 C2 C3 -59.8(3) 2_575 .
N1 K1 C2 C3 -76.0(3) . .
C3 K1 C2 C3 -107.8(4) 2_575 .
C1 K1 C2 C3 -39.6(4) 2_575 .
C1 K1 C2 C3 -111.5(4) . .
C2 K1 C2 C3 -66.8(3) 2_575 .
O1 K1 C2 K2 -139.5(2) . .
O1 K1 C2 K2 119.6(2) 2_575 .
C4 K1 C2 K2 -31.1(3) 2_575 .
C4 K1 C2 K2 21.62(18) . .
N1 K1 C2 K2 -1.2(3) 2_575 .
N1 K1 C2 K2 -17.49(15) . .
C3 K1 C2 K2 -49.2(3) 2_575 .
C3 K1 C2 K2 58.5(3) . .
C1 K1 C2 K2 18.9(3) 2_575 .
C1 K1 C2 K2 -53.0(3) . .
C2 K1 C2 K2 -8.3(2) 2_575 .
N1 K2 C2 C1 -36.3(2) . .
N3 K2 C2 C1 141.5(3) . .
C10 K2 C2 C1 178.0(3) . .
C13 K2 C2 C1 102.3(3) . .
C4 K2 C2 C1 -75.7(3) . .
C11 K2 C2 C1 -6(25) . .
C3 K2 C2 C1 -111.4(4) . .
C12 K2 C2 C1 65.5(4) . .
C19 K2 C2 C1 -11.4(3) . .
C21 K2 C2 C1 167.0(3) . .
N1 K2 C2 C3 75.1(3) . .
N3 K2 C2 C3 -107.1(3) . .
C10 K2 C2 C3 -70.6(4) . .
C1 K2 C2 C3 111.4(4) . .
C13 K2 C2 C3 -146.3(3) . .
C4 K2 C2 C3 35.7(3) . .
C11 K2 C2 C3 106(24) . .
C12 K2 C2 C3 176.9(3) . .
C19 K2 C2 C3 100.0(3) . .
C21 K2 C2 C3 -81.6(3) . .
N1 K2 C2 K1 17.83(15) . .
N3 K2 C2 K1 -164.37(16) . .
C10 K2 C2 K1 -127.9(3) . .
C1 K2 C2 K1 54.2(3) . .
C13 K2 C2 K1 156.47(18) . .
C4 K2 C2 K1 -21.51(17) . .
C11 K2 C2 K1 48(25) . .
C3 K2 C2 K1 -57.2(3) . .
C12 K2 C2 K1 119.7(3) . .
C19 K2 C2 K1 42.8(2) . .
C21 K2 C2 K1 -138.9(2) . .
C1 C2 C3 C4 0.6(5) . .
K1 C2 C3 C4 70.3(3) . .
K2 C2 C3 C4 -66.8(3) . .
C1 C2 C3 K1 -69.6(3) . .
K2 C2 C3 K1 -137.10(13) . .
C1 C2 C3 K2 67.5(3) . .
K1 C2 C3 K2 137.10(13) . .
O1 K1 C3 C4 -130.6(3) . .
O1 K1 C3 C4 125.1(3) 2_575 .
C4 K1 C3 C4 -7.3(4) 2_575 .
N1 K1 C3 C4 16.6(3) 2_575 .
N1 K1 C3 C4 -36.3(2) . .
C3 K1 C3 C4 -4.9(2) 2_575 .
C1 K1 C3 C4 40.0(3) 2_575 .
C1 K1 C3 C4 -74.4(3) . .
C2 K1 C3 C4 38.2(4) 2_575 .
C2 K1 C3 C4 -111.4(4) . .
O1 K1 C3 C2 -19.2(3) . .
O1 K1 C3 C2 -123.5(3) 2_575 .
C4 K1 C3 C2 104.1(3) 2_575 .
C4 K1 C3 C2 111.4(4) . .
N1 K1 C3 C2 128.0(3) 2_575 .
N1 K1 C3 C2 75.1(3) . .
C3 K1 C3 C2 106.5(3) 2_575 .
C1 K1 C3 C2 151.4(3) 2_575 .
C1 K1 C3 C2 37.0(3) . .
C2 K1 C3 C2 149.6(3) 2_575 .
O1 K1 C3 K2 -80.5(2) . .
O1 K1 C3 K2 175.2(2) 2_575 .
C4 K1 C3 K2 42.7(3) 2_575 .
C4 K1 C3 K2 50.0(2) . .
N1 K1 C3 K2 66.6(2) 2_575 .
N1 K1 C3 K2 13.70(15) . .
C3 K1 C3 K2 45.10(18) 2_575 .
C1 K1 C3 K2 90.0(2) 2_575 .
C1 K1 C3 K2 -24.34(18) . .
C2 K1 C3 K2 88.2(3) 2_575 .
C2 K1 C3 K2 -61.4(3) . .
N1 K2 C3 C4 36.7(3) . .
N3 K2 C3 C4 -144.6(3) . .
C10 K2 C3 C4 -104.2(3) . .
C1 K2 C3 C4 75.8(3) . .
C13 K2 C3 C4 176.9(3) . .
C2 K2 C3 C4 113.2(4) . .
C11 K2 C3 C4 -66.1(4) . .
C12 K2 C3 C4 25(6) . .
C19 K2 C3 C4 25.8(3) . .
C21 K2 C3 C4 -155.4(3) . .
N1 K2 C3 C2 -76.5(3) . .
N3 K2 C3 C2 102.2(3) . .
C10 K2 C3 C2 142.6(3) . .
C1 K2 C3 C2 -37.4(3) . .
C13 K2 C3 C2 63.7(4) . .
C4 K2 C3 C2 -113.2(4) . .
C11 K2 C3 C2 -179.3(4) . .
C12 K2 C3 C2 -88(6) . .
C19 K2 C3 C2 -87.4(3) . .
C21 K2 C3 C2 91.4(3) . .
N1 K2 C3 K1 -14.11(15) . .
N3 K2 C3 K1 164.58(16) . .
C10 K2 C3 K1 -155.02(18) . .
C1 K2 C3 K1 24.98(18) . .
C13 K2 C3 K1 126.1(3) . .
C4 K2 C3 K1 -50.8(3) . .
C2 K2 C3 K1 62.4(3) . .
C11 K2 C3 K1 -116.9(3) . .
C12 K2 C3 K1 -25(6) . .
C19 K2 C3 K1 -25.0(2) . .
C21 K2 C3 K1 153.9(2) . .
C2 C3 C4 N1 -0.1(5) . .
K1 C3 C4 N1 73.2(3) . .
K2 C3 C4 N1 -69.6(3) . .
C2 C3 C4 C5 -176.6(5) . .
K1 C3 C4 C5 -103.3(5) . .
K2 C3 C4 C5 114.0(5) . .
C2 C3 C4 K1 -73.3(3) . .
K2 C3 C4 K1 -142.74(13) . .
C2 C3 C4 K2 69.4(4) . .
K1 C3 C4 K2 142.74(13) . .
C1 N1 C4 C3 -0.5(5) . .
Zn1 N1 C4 C3 160.8(3) . .
K2 N1 C4 C3 74.6(3) . .
K1 N1 C4 C3 -73.5(3) . .
C1 N1 C4 C5 176.5(4) . .
Zn1 N1 C4 C5 -22.2(5) . .
K2 N1 C4 C5 -108.4(4) . .
K1 N1 C4 C5 103.5(4) . .
C1 N1 C4 K1 73.1(3) . .
Zn1 N1 C4 K1 -125.70(19) . .
K2 N1 C4 K1 148.16(11) . .
C1 N1 C4 K2 -75.1(3) . .
Zn1 N1 C4 K2 86.13(18) . .
K1 N1 C4 K2 -148.16(11) . .
O1 K1 C4 C3 60.9(3) . .
O1 K1 C4 C3 -59.4(3) 2_575 .
C4 K1 C4 C3 173.4(3) 2_575 .
N1 K1 C4 C3 -163.3(3) 2_575 .
N1 K1 C4 C3 113.7(4) . .
C3 K1 C4 C3 176.59(17) 2_575 .
C1 K1 C4 C3 -144.2(3) 2_575 .
C1 K1 C4 C3 76.8(3) . .
C2 K1 C4 C3 -153.7(3) 2_575 .
C2 K1 C4 C3 37.7(3) . .
O1 K1 C4 N1 -52.8(3) . .
O1 K1 C4 N1 -173.1(2) 2_575 .
C4 K1 C4 N1 59.7(2) 2_575 .
N1 K1 C4 N1 83.0(3) 2_575 .
C3 K1 C4 N1 62.9(3) 2_575 .
C3 K1 C4 N1 -113.7(4) . .
C1 K1 C4 N1 102.1(2) 2_575 .
C1 K1 C4 N1 -36.9(2) . .
C2 K1 C4 N1 92.6(3) 2_575 .
C2 K1 C4 N1 -76.0(3) . .
O1 K1 C4 C5 -169.0(3) . .
O1 K1 C4 C5 70.7(3) 2_575 .
C4 K1 C4 C5 -56.6(2) 2_575 .
N1 K1 C4 C5 -33.2(3) 2_575 .
N1 K1 C4 C5 -116.2(4) . .
C3 K1 C4 C5 -53.3(3) 2_575 .
C3 K1 C4 C5 130.1(4) . .
C1 K1 C4 C5 -14.1(3) 2_575 .
C1 K1 C4 C5 -153.2(4) . .
C2 K1 C4 C5 -23.6(3) 2_575 .
C2 K1 C4 C5 167.8(4) . .
O1 K1 C4 K2 -3.2(3) . .
O1 K1 C4 K2 -123.5(3) 2_575 .
C4 K1 C4 K2 109.3(3) 2_575 .
N1 K1 C4 K2 132.6(3) 2_575 .
N1 K1 C4 K2 49.6(2) . .
C3 K1 C4 K2 112.5(2) 2_575 .
C3 K1 C4 K2 -64.1(3) . .
C1 K1 C4 K2 151.7(3) 2_575 .
C1 K1 C4 K2 12.7(2) . .
C2 K1 C4 K2 142.2(2) 2_575 .
C2 K1 C4 K2 -26.4(2) . .
N1 K2 C4 C3 -114.1(4) . .
N3 K2 C4 C3 66.0(4) . .
C10 K2 C4 C3 105.3(3) . .
C1 K2 C4 C3 -76.0(3) . .
C13 K2 C4 C3 -112(5) . .
C2 K2 C4 C3 -36.7(3) . .
C11 K2 C4 C3 143.7(3) . .
C12 K2 C4 C3 -178.7(3) . .
C19 K2 C4 C3 -155.3(3) . .
C21 K2 C4 C3 23.9(3) . .
N3 K2 C4 N1 -179.9(3) . .
C10 K2 C4 N1 -140.6(2) . .
C1 K2 C4 N1 38.0(2) . .
C13 K2 C4 N1 2(5) . .
C2 K2 C4 N1 77.3(3) . .
C11 K2 C4 N1 -102.2(3) . .
C3 K2 C4 N1 114.1(4) . .
C12 K2 C4 N1 -64.7(4) . .
C19 K2 C4 N1 -41.2(2) . .
C21 K2 C4 N1 137.9(2) . .
N1 K2 C4 C5 114.3(4) . .
N3 K2 C4 C5 -65.6(4) . .
C10 K2 C4 C5 -26.3(4) . .
C1 K2 C4 C5 152.4(4) . .
C13 K2 C4 C5 117(5) . .
C2 K2 C4 C5 -168.3(4) . .
C11 K2 C4 C5 12.1(4) . .
C3 K2 C4 C5 -131.6(5) . .
C12 K2 C4 C5 49.7(5) . .
C19 K2 C4 C5 73.1(3) . .
C21 K2 C4 C5 -107.7(3) . .
N1 K2 C4 K1 -50.9(2) . .
N3 K2 C4 K1 129.2(3) . .
C10 K2 C4 K1 168.5(2) . .
C1 K2 C4 K1 -12.9(2) . .
C13 K2 C4 K1 -49(5) . .
C2 K2 C4 K1 26.4(2) . .
C11 K2 C4 K1 -153.1(2) . .
C3 K2 C4 K1 63.2(3) . .
C12 K2 C4 K1 -115.6(3) . .
C19 K2 C4 K1 -92.1(3) . .
C21 K2 C4 K1 87.0(3) . .
C6 N2 C5 C4 126.1(4) . .
Zn1 N2 C5 C4 -102.2(3) 2_575 .
Zn1 N2 C5 C4 -9.0(4) . .
C3 C4 C5 N2 -162.4(5) . .
N1 C4 C5 N2 21.4(5) . .
K1 C4 C5 N2 107.3(3) . .
K2 C4 C5 N2 -62.5(4) . .
C5 N2 C6 C9 -62.0(5) . .
Zn1 N2 C6 C9 169.8(3) 2_575 .
Zn1 N2 C6 C9 69.1(4) . .
C5 N2 C6 C7 60.7(5) . .
Zn1 N2 C6 C7 -67.5(4) 2_575 .
Zn1 N2 C6 C7 -168.2(3) . .
C5 N2 C6 C8 179.4(4) . .
Zn1 N2 C6 C8 51.2(4) 2_575 .
Zn1 N2 C6 C8 -49.5(4) . .
C13 N3 C10 C11 2.1(5) . .
Zn2 N3 C10 C11 149.3(4) . .
K2 N3 C10 C11 75.3(4) . .
K3 N3 C10 C11 -69.7(4) . .
C13 N3 C10 K2 -73.2(3) . .
Zn2 N3 C10 K2 74.0(4) . .
K3 N3 C10 K2 -145.00(12) . .
C13 N3 C10 K3 71.8(3) . .
Zn2 N3 C10 K3 -141.0(4) . .
K2 N3 C10 K3 145.00(12) . .
N1 K2 C10 C11 62.0(4) . .
N3 K2 C10 C11 -114.6(4) . .
C1 K2 C10 C11 -39(6) . .
C13 K2 C10 C11 -76.5(3) . .
C4 K2 C10 C11 102.2(3) . .
C2 K2 C10 C11 179.9(3) . .
C3 K2 C10 C11 141.1(3) . .
C12 K2 C10 C11 -37.4(3) . .
C19 K2 C10 C11 9.2(3) . .
C21 K2 C10 C11 -169.1(3) . .
N1 K2 C10 N3 176.6(3) . .
C1 K2 C10 N3 76(6) . .
C13 K2 C10 N3 38.1(2) . .
C4 K2 C10 N3 -143.2(3) . .
C2 K2 C10 N3 -65.5(4) . .
C11 K2 C10 N3 114.6(4) . .
C3 K2 C10 N3 -104.4(3) . .
C12 K2 C10 N3 77.2(3) . .
C19 K2 C10 N3 123.7(3) . .
C21 K2 C10 N3 -54.5(3) . .
N1 K2 C10 K3 126.3(2) . .
N3 K2 C10 K3 -50.3(2) . .
C1 K2 C10 K3 26(6) . .
C13 K2 C10 K3 -12.26(18) . .
C4 K2 C10 K3 166.47(18) . .
C2 K2 C10 K3 -115.8(3) . .
C11 K2 C10 K3 64.2(3) . .
C3 K2 C10 K3 -154.71(19) . .
C12 K2 C10 K3 26.84(19) . .
C19 K2 C10 K3 73.4(2) . .
C21 K2 C10 K3 -104.9(2) . .
O2 K3 C10 C11 -98.3(3) 2_665 .
O2 K3 C10 C11 16.6(4) . .
C13 K3 C10 C11 78.3(3) . .
C13 K3 C10 C11 160.4(3) 2_665 .
C12 K3 C10 C11 38.0(3) . .
C12 K3 C10 C11 177.1(3) 2_665 .
N3 K3 C10 C11 134.4(3) 2_665 .
N3 K3 C10 C11 116.7(4) . .
C10 K3 C10 C11 129.0(3) 2_665 .
C11 K3 C10 C11 157.9(3) 2_665 .
O2 K3 C10 N3 145.0(3) 2_665 .
O2 K3 C10 N3 -100.0(3) . .
C13 K3 C10 N3 -38.4(3) . .
C13 K3 C10 N3 43.7(3) 2_665 .
C12 K3 C10 N3 -78.7(3) . .
C12 K3 C10 N3 60.4(3) 2_665 .
N3 K3 C10 N3 17.8(3) 2_665 .
C10 K3 C10 N3 12.3(2) 2_665 .
C11 K3 C10 N3 41.2(4) 2_665 .
C11 K3 C10 N3 -116.7(4) . .
O2 K3 C10 K2 -164.2(2) 2_665 .
O2 K3 C10 K2 -49.2(3) . .
C13 K3 C10 K2 12.46(18) . .
C13 K3 C10 K2 94.6(2) 2_665 .
C12 K3 C10 K2 -27.8(2) . .
C12 K3 C10 K2 111.2(2) 2_665 .
N3 K3 C10 K2 68.6(2) 2_665 .
N3 K3 C10 K2 50.9(2) . .
C10 K3 C10 K2 63.2(2) 2_665 .
C11 K3 C10 K2 92.1(3) 2_665 .
C11 K3 C10 K2 -65.8(3) . .
N3 C10 C11 C12 -0.6(6) . .
K2 C10 C11 C12 70.7(4) . .
K3 C10 C11 C12 -68.0(3) . .
N3 C10 C11 K3 67.4(3) . .
K2 C10 C11 K3 138.66(13) . .
N3 C10 C11 K2 -71.3(3) . .
K3 C10 C11 K2 -138.66(13) . .
O2 K3 C11 C10 80.4(3) 2_665 .
O2 K3 C11 C10 -166.5(3) . .
C13 K3 C11 C10 -73.6(3) . .
C13 K3 C11 C10 -22.0(4) 2_665 .
C12 K3 C11 C10 -111.6(4) . .
C12 K3 C11 C10 -4.1(4) 2_665 .
N3 K3 C11 C10 -51.3(3) 2_665 .
N3 K3 C11 C10 -34.8(3) . .
C10 K3 C11 C10 -69.9(4) 2_665 .
C11 K3 C11 C10 -44.2(3) 2_665 .
O2 K3 C11 C12 -168.0(3) 2_665 .
O2 K3 C11 C12 -54.9(3) . .
C13 K3 C11 C12 38.1(3) . .
C13 K3 C11 C12 89.6(3) 2_665 .
C12 K3 C11 C12 107.5(4) 2_665 .
N3 K3 C11 C12 60.3(3) 2_665 .
N3 K3 C11 C12 76.8(3) . .
C10 K3 C11 C12 41.7(4) 2_665 .
C10 K3 C11 C12 111.6(4) . .
C11 K3 C11 C12 67.4(3) 2_665 .
O2 K3 C11 K2 134.4(3) 2_665 .
O2 K3 C11 K2 -112.5(3) . .
C13 K3 C11 K2 -19.52(18) . .
C13 K3 C11 K2 32.0(3) 2_665 .
C12 K3 C11 K2 -57.6(3) . .
C12 K3 C11 K2 49.9(4) 2_665 .
N3 K3 C11 K2 2.7(3) 2_665 .
N3 K3 C11 K2 19.27(17) . .
C10 K3 C11 K2 -15.8(4) 2_665 .
C10 K3 C11 K2 54.1(3) . .
C11 K3 C11 K2 9.9(2) 2_665 .
N1 K2 C11 C10 -145.9(3) . .
N3 K2 C11 C10 36.3(3) . .
C1 K2 C11 C10 178.0(3) . .
C13 K2 C11 C10 75.3(3) . .
C4 K2 C11 C10 -106.7(3) . .
C2 K2 C11 C10 -176(100) . .
C3 K2 C11 C10 -71.3(4) . .
C12 K2 C11 C10 111.8(4) . .
C19 K2 C11 C10 -170.7(3) . .
C21 K2 C11 C10 11.0(3) . .
N1 K2 C11 C12 102.3(3) . .
N3 K2 C11 C12 -75.5(3) . .
C10 K2 C11 C12 -111.8(4) . .
C1 K2 C11 C12 66.3(4) . .
C13 K2 C11 C12 -36.5(3) . .
C4 K2 C11 C12 141.5(3) . .
C2 K2 C11 C12 72(25) . .
C3 K2 C11 C12 176.9(3) . .
C19 K2 C11 C12 77.6(3) . .
C21 K2 C11 C12 -100.8(3) . .
N1 K2 C11 K3 158.33(17) . .
N3 K2 C11 K3 -19.49(17) . .
C10 K2 C11 K3 -55.8(3) . .
C1 K2 C11 K3 122.2(3) . .
C13 K2 C11 K3 19.52(18) . .
C4 K2 C11 K3 -162.50(18) . .
C2 K2 C11 K3 128(24) . .
C3 K2 C11 K3 -127.1(3) . .
C12 K2 C11 K3 56.0(3) . .
C19 K2 C11 K3 133.5(3) . .
C21 K2 C11 K3 -44.8(3) . .
C10 C11 C12 C13 -1.1(6) . .
K3 C11 C12 C13 -71.5(3) . .
K2 C11 C12 C13 66.2(3) . .
C10 C11 C12 K3 70.5(4) . .
K2 C11 C12 K3 137.70(14) . .
C10 C11 C12 K2 -67.2(4) . .
K3 C11 C12 K2 -137.70(14) . .
O2 K3 C12 C13 123.7(3) 2_665 .
O2 K3 C12 C13 -122.5(3) . .
C13 K3 C12 C13 7.2(4) 2_665 .
C12 K3 C12 C13 4.8(2) 2_665 .
N3 K3 C12 C13 -16.5(3) 2_665 .
N3 K3 C12 C13 36.0(2) . .
C10 K3 C12 C13 -39.3(3) 2_665 .
C10 K3 C12 C13 74.3(3) . .
C11 K3 C12 C13 -37.4(4) 2_665 .
C11 K3 C12 C13 110.4(4) . .
O2 K3 C12 C11 13.3(3) 2_665 .
O2 K3 C12 C11 127.1(3) . .
C13 K3 C12 C11 -110.4(4) . .
C13 K3 C12 C11 -103.2(3) 2_665 .
C12 K3 C12 C11 -105.5(3) 2_665 .
N3 K3 C12 C11 -126.9(3) 2_665 .
N3 K3 C12 C11 -74.4(3) . .
C10 K3 C12 C11 -149.7(3) 2_665 .
C10 K3 C12 C11 -36.1(3) . .
C11 K3 C12 C11 -147.7(3) 2_665 .
O2 K3 C12 K2 74.9(3) 2_665 .
O2 K3 C12 K2 -171.3(2) . .
C13 K3 C12 K2 -48.7(2) . .
C13 K3 C12 K2 -41.5(3) 2_665 .
C12 K3 C12 K2 -43.88(18) 2_665 .
N3 K3 C12 K2 -65.3(2) 2_665 .
N3 K3 C12 K2 -12.71(15) . .
C10 K3 C12 K2 -88.0(2) 2_665 .
C10 K3 C12 K2 25.56(18) . .
C11 K3 C12 K2 -86.1(3) 2_665 .
C11 K3 C12 K2 61.7(3) . .
N1 K2 C12 C13 141.8(3) . .
N3 K2 C12 C13 -36.9(3) . .
C10 K2 C12 C13 -76.4(3) . .
C1 K2 C12 C13 103.5(3) . .
C4 K2 C12 C13 177.0(3) . .
C2 K2 C12 C13 67.8(5) . .
C11 K2 C12 C13 -113.0(5) . .
C3 K2 C12 C13 153(6) . .
C19 K2 C12 C13 152.4(3) . .
C21 K2 C12 C13 -26.4(3) . .
N1 K2 C12 C11 -105.2(3) . .
N3 K2 C12 C11 76.1(3) . .
C10 K2 C12 C11 36.6(3) . .
C1 K2 C12 C11 -143.5(3) . .
C13 K2 C12 C11 113.0(5) . .
C4 K2 C12 C11 -70.0(5) . .
C2 K2 C12 C11 -179.3(4) . .
C3 K2 C12 C11 -94(6) . .
C19 K2 C12 C11 -94.6(3) . .
C21 K2 C12 C11 86.5(3) . .
N1 K2 C12 K3 -168.26(16) . .
N3 K2 C12 K3 13.03(16) . .
C10 K2 C12 K3 -26.47(19) . .
C1 K2 C12 K3 153.48(19) . .
C13 K2 C12 K3 49.9(3) . .
C4 K2 C12 K3 -133.0(3) . .
C2 K2 C12 K3 117.7(3) . .
C11 K2 C12 K3 -63.0(3) . .
C3 K2 C12 K3 -157(6) . .
C19 K2 C12 K3 -157.7(2) . .
C21 K2 C12 K3 23.5(3) . .
C10 N3 C13 C12 -2.7(5) . .
Zn2 N3 C13 C12 -160.2(3) . .
K2 N3 C13 C12 -75.8(3) . .
K3 N3 C13 C12 72.0(3) . .
C10 N3 C13 C14 -178.6(4) . .
Zn2 N3 C13 C14 23.9(5) . .
K2 N3 C13 C14 108.3(4) . .
K3 N3 C13 C14 -103.8(4) . .
C10 N3 C13 K3 -74.8(3) . .
Zn2 N3 C13 K3 127.74(18) . .
K2 N3 C13 K3 -147.88(11) . .
C10 N3 C13 K2 73.1(3) . .
Zn2 N3 C13 K2 -84.38(18) . .
K3 N3 C13 K2 147.88(11) . .
C11 C12 C13 N3 2.4(5) . .
K3 C12 C13 N3 -72.3(3) . .
K2 C12 C13 N3 71.7(3) . .
C11 C12 C13 C14 177.6(5) . .
K3 C12 C13 C14 102.9(5) . .
K2 C12 C13 C14 -113.1(5) . .
C11 C12 C13 K3 74.7(4) . .
K2 C12 C13 K3 144.00(13) . .
C11 C12 C13 K2 -69.3(4) . .
K3 C12 C13 K2 -144.00(13) . .
O2 K3 C13 N3 42.0(3) 2_665 .
O2 K3 C13 N3 172.5(2) . .
C13 K3 C13 N3 -60.1(2) 2_665 .
C12 K3 C13 N3 113.2(4) . .
C12 K3 C13 N3 -63.4(3) 2_665 .
N3 K3 C13 N3 -83.7(3) 2_665 .
C10 K3 C13 N3 -102.0(2) 2_665 .
C10 K3 C13 N3 37.8(2) . .
C11 K3 C13 N3 -92.7(3) 2_665 .
C11 K3 C13 N3 75.5(3) . .
O2 K3 C13 C12 -71.2(3) 2_665 .
O2 K3 C13 C12 59.2(3) . .
C13 K3 C13 C12 -173.4(3) 2_665 .
C12 K3 C13 C12 -176.64(17) 2_665 .
N3 K3 C13 C12 163.1(3) 2_665 .
N3 K3 C13 C12 -113.2(4) . .
C10 K3 C13 C12 144.8(3) 2_665 .
C10 K3 C13 C12 -75.4(3) . .
C11 K3 C13 C12 154.1(3) 2_665 .
C11 K3 C13 C12 -37.7(3) . .
O2 K3 C13 C14 159.6(3) 2_665 .
O2 K3 C13 C14 -70.0(3) . .
C13 K3 C13 C14 57.4(2) 2_665 .
C12 K3 C13 C14 -129.2(4) . .
C12 K3 C13 C14 54.1(3) 2_665 .
N3 K3 C13 C14 33.9(3) 2_665 .
N3 K3 C13 C14 117.5(4) . .
C10 K3 C13 C14 15.6(3) 2_665 .
C10 K3 C13 C14 155.4(4) . .
C11 K3 C13 C14 24.8(3) 2_665 .
C11 K3 C13 C14 -167.0(4) . .
O2 K3 C13 K2 -9.3(3) 2_665 .
O2 K3 C13 K2 121.1(3) . .
C13 K3 C13 K2 -111.5(3) 2_665 .
C12 K3 C13 K2 61.9(3) . .
C12 K3 C13 K2 -114.8(2) 2_665 .
N3 K3 C13 K2 -135.0(3) 2_665 .
N3 K3 C13 K2 -51.4(2) . .
C10 K3 C13 K2 -153.3(3) 2_665 .
C10 K3 C13 K2 -13.5(2) . .
C11 K3 C13 K2 -144.1(2) 2_665 .
C11 K3 C13 K2 24.1(2) . .
N1 K2 C13 N3 -179.9(2) . .
C10 K2 C13 N3 -38.2(2) . .
C1 K2 C13 N3 143.0(3) . .
C4 K2 C13 N3 178(100) . .
C2 K2 C13 N3 104.3(3) . .
C11 K2 C13 N3 -76.1(3) . .
C3 K2 C13 N3 69.0(4) . .
C12 K2 C13 N3 -112.5(4) . .
C19 K2 C13 N3 -138.7(2) . .
C21 K2 C13 N3 42.1(2) . .
N1 K2 C13 C12 -67.4(4) . .
N3 K2 C13 C12 112.5(4) . .
C10 K2 C13 C12 74.3(3) . .
C1 K2 C13 C12 -104.5(3) . .
C4 K2 C13 C12 -70(5) . .
C2 K2 C13 C12 -143.2(3) . .
C11 K2 C13 C12 36.4(3) . .
C3 K2 C13 C12 -178.5(3) . .
C19 K2 C13 C12 -26.2(3) . .
C21 K2 C13 C12 154.6(3) . .
N1 K2 C13 C14 63.6(4) . .
N3 K2 C13 C14 -116.5(4) . .
C10 K2 C13 C14 -154.8(4) . .
C1 K2 C13 C14 26.5(4) . .
C4 K2 C13 C14 61(5) . .
C2 K2 C13 C14 -12.2(4) . .
C11 K2 C13 C14 167.4(4) . .
C3 K2 C13 C14 -47.5(5) . .
C12 K2 C13 C14 131.0(5) . .
C19 K2 C13 C14 104.8(3) . .
C21 K2 C13 C14 -74.4(3) . .
N1 K2 C13 K3 -127.9(3) . .
N3 K2 C13 K3 52.0(3) . .
C10 K2 C13 K3 13.8(2) . .
C1 K2 C13 K3 -165.0(2) . .
C4 K2 C13 K3 -130(5) . .
C2 K2 C13 K3 156.4(2) . .
C11 K2 C13 K3 -24.1(2) . .
C3 K2 C13 K3 121.0(3) . .
C12 K2 C13 K3 -60.5(3) . .
C19 K2 C13 K3 -86.6(3) . .
C21 K2 C13 K3 94.2(3) . .
C15 N4 C14 C13 -127.1(4) . .
Zn2 N4 C14 C13 101.2(4) 2_665 .
Zn2 N4 C14 C13 8.4(4) . .
N3 C13 C14 N4 -22.5(6) . .
C12 C13 C14 N4 162.7(5) . .
K3 C13 C14 N4 -108.5(3) . .
K2 C13 C14 N4 63.6(4) . .
C14 N4 C15 C16 179.2(4) . .
Zn2 N4 C15 C16 -52.3(4) 2_665 .
Zn2 N4 C15 C16 48.1(4) . .
C14 N4 C15 C17 -60.3(5) . .
Zn2 N4 C15 C17 68.3(4) 2_665 .
Zn2 N4 C15 C17 168.7(3) . .
C14 N4 C15 C18 60.2(5) . .
Zn2 N4 C15 C18 -171.3(3) 2_665 .
Zn2 N4 C15 C18 -70.9(4) . .
N4 C15 C18 K2 14.2(4) . .
C16 C15 C18 K2 -106.1(3) . .
C17 C15 C18 K2 136.2(3) . .
N1 K2 C18 C15 169.8(3) . .
N3 K2 C18 C15 -11.6(3) . .
C10 K2 C18 C15 -17.2(3) . .
C1 K2 C18 C15 164.2(3) . .
C13 K2 C18 C15 -35.7(3) . .
C4 K2 C18 C15 145.7(3) . .
C2 K2 C18 C15 136.4(3) . .
C11 K2 C18 C15 -44.0(3) . .
C3 K2 C18 C15 126.5(3) . .
C12 K2 C18 C15 -54.8(3) . .
C19 K2 C18 C15 -124.3(3) . .
C21 K2 C18 C15 54.4(3) . .
N2 Zn1 C19 C20 84.8(4) 2_575 .
N1 Zn1 C19 C20 -44.9(4) . .
N2 Zn1 C19 C20 -142.5(3) . .
Zn1 Zn1 C19 C20 150.8(3) 2_575 .
K2 Zn1 C19 C20 -76.8(3) . .
N2 Zn1 C19 K2 161.55(13) 2_575 .
N1 Zn1 C19 K2 31.91(15) . .
N2 Zn1 C19 K2 -65.69(17) . .
Zn1 Zn1 C19 K2 -132.4(2) 2_575 .
N1 K2 C19 C20 92.6(3) . .
N3 K2 C19 C20 -86.2(3) . .
C10 K2 C19 C20 -110.3(3) . .
C1 K2 C19 C20 68.7(3) . .
C13 K2 C19 C20 -67.4(3) . .
C4 K2 C19 C20 111.6(3) . .
C2 K2 C19 C20 73.8(3) . .
C11 K2 C19 C20 -106.2(3) . .
C3 K2 C19 C20 100.8(3) . .
C12 K2 C19 C20 -79.2(3) . .
C21 K2 C19 C20 -42(4) . .
N1 K2 C19 Zn1 -22.75(11) . .
N3 K2 C19 Zn1 158.48(12) . .
C10 K2 C19 Zn1 134.44(14) . .
C1 K2 C19 Zn1 -46.63(14) . .
C13 K2 C19 Zn1 177.29(14) . .
C4 K2 C19 Zn1 -3.69(14) . .
C2 K2 C19 Zn1 -41.51(16) . .
C11 K2 C19 Zn1 138.52(16) . .
C3 K2 C19 Zn1 -14.53(17) . .
C12 K2 C19 Zn1 165.46(17) . .
C21 K2 C19 Zn1 -157(4) . .
Zn1 C19 C20 K2 75.7(2) . .
N1 K2 C20 C19 -76.0(3) . .
N3 K2 C20 C19 104.4(3) . .
C10 K2 C20 C19 76.4(3) . .
C1 K2 C20 C19 -104.2(3) . .
C13 K2 C20 C19 112.5(3) . .
C4 K2 C20 C19 -68.0(3) . .
C2 K2 C20 C19 -110.7(3) . .
C11 K2 C20 C19 69.2(3) . .
C3 K2 C20 C19 -88.2(3) . .
C12 K2 C20 C19 91.1(3) . .
C21 K2 C20 C19 177.4(2) . .
N4 Zn2 C21 C22 -83.3(4) 2_665 .
N3 Zn2 C21 C22 45.1(4) . .
N4 Zn2 C21 C22 145.1(3) . .
Zn2 Zn2 C21 C22 -147.8(2) 2_665 .
K2 Zn2 C21 C22 78.8(3) . .
N4 Zn2 C21 K2 -162.07(12) 2_665 .
N3 Zn2 C21 K2 -33.63(17) . .
N4 Zn2 C21 K2 66.36(17) . .
Zn2 Zn2 C21 K2 133.5(2) 2_665 .
N1 K2 C21 C22 87.3(3) . .
N3 K2 C21 C22 -94.0(3) . .
C10 K2 C21 C22 -70.2(3) . .
C1 K2 C21 C22 110.9(3) . .
C13 K2 C21 C22 -113.3(3) . .
C4 K2 C21 C22 67.7(3) . .
C2 K2 C21 C22 105.0(3) . .
C11 K2 C21 C22 -75.0(3) . .
C3 K2 C21 C22 78.1(3) . .
C12 K2 C21 C22 -101.9(3) . .
C19 K2 C21 C22 -139(4) . .
N1 K2 C21 Zn2 -155.27(12) . .
N3 K2 C21 Zn2 23.45(12) . .
C10 K2 C21 Zn2 47.23(14) . .
C1 K2 C21 Zn2 -131.66(15) . .
C13 K2 C21 Zn2 4.13(14) . .
C4 K2 C21 Zn2 -174.87(15) . .
C2 K2 C21 Zn2 -137.54(17) . .
C11 K2 C21 Zn2 42.41(17) . .
C3 K2 C21 Zn2 -164.45(17) . .
C12 K2 C21 Zn2 15.53(18) . .
C19 K2 C21 Zn2 -22(4) . .
C26 O1 C23 C24 26.6(8) . .
K1 O1 C23 C24 171.8(5) . .
O1 C23 C24 C25 -23.9(9) . .
C23 C24 C25 C26 10.2(10) . .
C24 C25 C26 O1 7.1(10) . .
C23 O1 C26 C25 -23.0(10) . .
K1 O1 C26 C25 -167.4(6) . .
C30 O2 C27 C28 8.0(9) . .
K3 O2 C27 C28 168.4(5) . .
O2 C27 C28 C29 -23.4(9) . .
C27 C28 C29 C30 31.1(9) . .
C27 O2 C30 C29 10.7(9) . .
K3 O2 C30 C29 -149.9(5) . .
C28 C29 C30 O2 -26.9(9) . .
C31 O3 C31 C32 9.9(3) 2_675 .
O3 C31 C32 C32 -23.9(5) . 2_675
